data_4077338
loop_
_publ_author_name
'Ple\<cnik, Christine E.'
'Liu, Fu-Chen'
'Liu, Shengming'
'Liu, Jianping'
'Meyers, Edward A.'
'Shore, Sheldon G.'

_publ_section_title
;
 Hydride Ion Abstraction from Titanocene Cyclic Organohydroborates,
 Cp2Ti{(\m-H)2BR2} (R2= C4H8, C5H10, C8H14), as a Function of Solvent
;
_journal_issue 16
_journal_name_full Organometallics
_journal_page_first 3599
_journal_paper_doi 10.1021/om010267m
_journal_volume 20
_journal_year 2001
_chemical_formula_sum 'C108 H93 B3 F45 O6 Ti3'
_chemical_formula_weight 2517.95
_chemical_name_systematic
; 
 ? 
;
_space_group_IT_number 14
_symmetry_cell_setting monoclinic
_symmetry_space_group_name_Hall '-P 2yn'
_symmetry_space_group_name_H-M 'P 1 21/n 1'
_atom_sites_solution_hydrogens geom
_atom_sites_solution_primary direct
_atom_sites_solution_secondary difmap
_audit_creation_method SHELXL-97
_cell_angle_alpha 90.00
_cell_angle_beta 114.850(10)
_cell_angle_gamma 90.00
_cell_formula_units_Z 4
_cell_length_a 14.8789(10)
_cell_length_b 52.512(2)
_cell_length_c 14.9146(10)
_cell_measurement_reflns_used '10 frames'
_cell_measurement_temperature 193(2)
_cell_volume 10574.1(14)
_computing_cell_refinement 'DENZO (Otwinowsky & Minor, 1997)'
_computing_data_collection 'COLLECT (Nonius, 1999)'
_computing_data_reduction 'DENZO (Otwinowsky & Minor, 1997)'
_computing_structure_refinement 'SHELXL-97 (Sheldrick, 1997)'
_computing_structure_solution 'SHELXS-97 (Sheldrick, 1990)'
_diffrn_ambient_temperature 193(2)
_diffrn_measured_fraction_theta_full 0.996
_diffrn_measured_fraction_theta_max 0.996
_diffrn_measurement_device_type 'Nonius KappaCCD'
_diffrn_measurement_method 'omega at 55/-55'
_diffrn_radiation_monochromator graphite
_diffrn_radiation_source 'fine-focus sealed tube'
_diffrn_radiation_type MoK\a
_diffrn_radiation_wavelength 0.71073
_diffrn_reflns_av_R_equivalents 0.0509
_diffrn_reflns_av_sigmaI/netI 0.0580
_diffrn_reflns_limit_h_max 17
_diffrn_reflns_limit_h_min -17
_diffrn_reflns_limit_k_max 62
_diffrn_reflns_limit_k_min -62
_diffrn_reflns_limit_l_max 17
_diffrn_reflns_limit_l_min -17
_diffrn_reflns_number 61834
_diffrn_reflns_theta_full 25.03
_diffrn_reflns_theta_max 25.03
_diffrn_reflns_theta_min 2.33
_exptl_absorpt_coefficient_mu 0.356
_exptl_absorpt_correction_T_max 0.8976
_exptl_absorpt_correction_T_min 0.8766
_exptl_absorpt_correction_type 'SORTAV (Blessing, 1995)'
_exptl_crystal_colour blue
_exptl_crystal_density_diffrn 1.582
_exptl_crystal_density_method 'not measured'
_exptl_crystal_description chunk
_exptl_crystal_F_000 5100
_exptl_crystal_size_max 0.38
_exptl_crystal_size_mid 0.38
_exptl_crystal_size_min 0.31
_refine_diff_density_max 1.178
_refine_diff_density_min -0.385
_refine_diff_density_rms 0.061
_refine_ls_extinction_method none
_refine_ls_goodness_of_fit_ref 1.031
_refine_ls_hydrogen_treatment mixed
_refine_ls_matrix_type fullcycle
_refine_ls_number_parameters 1624
_refine_ls_number_reflns 18594
_refine_ls_number_restraints 0
_refine_ls_restrained_S_all 1.031
_refine_ls_R_factor_all 0.1235
_refine_ls_R_factor_gt 0.0663
_refine_ls_shift/su_max 0.026
_refine_ls_shift/su_mean 0.002
_refine_ls_structure_factor_coef Fsqd
_refine_ls_weighting_details 'calc w=1/[\s^2^(Fo^2^)+(0.0854P)^2^+8.6654P] where P=(Fo^2^+2Fc^2^)/3'
_refine_ls_weighting_scheme calc
_refine_ls_wR_factor_gt 0.1563
_refine_ls_wR_factor_ref 0.1799
_reflns_number_gt 11174
_reflns_number_total 18594
_reflns_threshold_expression >2sigma(I)
_cod_data_source_file om010267m.cif
_cod_data_source_block '[Cp2Ti(OEt2)2][HB(C6F5)3]'
_cod_depositor_comments
;
The following automatic conversions were performed:

'_symmetry_cell_setting' value 'Monoclinic' changed to 'monoclinic'
according to /home/saulius/struct/CIF-dictionaries/cif_core.dic
dictionary named 'cif_core.dic' version 2.4.2 from 2011-04-26.

Automatic conversion script
Id: cif_fix_values 1715 2011-07-08 13:25:40Z adriana 
;
_cod_original_cell_volume 10574.1(11)
_cod_original_sg_symbol_H-M P2(1)/n
_cod_database_code 4077338

loop_
_symmetry_equiv_pos_as_xyz
'x, y, z'
'-x+1/2, y+1/2, -z+1/2'
'-x, -y, -z'
'x-1/2, -y-1/2, z-1/2'

loop_
_atom_site_label
_atom_site_type_symbol
_atom_site_fract_x
_atom_site_fract_y
_atom_site_fract_z
_atom_site_U_iso_or_equiv
_atom_site_adp_type
_atom_site_occupancy
_atom_site_symmetry_multiplicity
_atom_site_calc_flag
_atom_site_refinement_flags
_atom_site_disorder_assembly
_atom_site_disorder_group
Ti1 Ti 0.61568(5) 0.107015(13) 0.96279(5) 0.03854(17) Uani 1 1 d . . .
Ti2 Ti 0.75570(5) 0.221070(13) 0.70850(5) 0.04439(18) Uani 1 1 d . . .
Ti3 Ti 0.09873(5) 0.080497(14) 0.45621(5) 0.04807(19) Uani 1 1 d . . .
C11 C 0.7885(3) 0.11755(9) 1.0378(3) 0.0577(12) Uani 1 1 d . . .
H11A H 0.8193 0.1331 1.0241 0.069 Uiso 1 1 calc R . .
C12 C 0.7827(3) 0.09382(9) 0.9949(3) 0.0561(12) Uani 1 1 d . . .
H12A H 0.8068 0.0896 0.9434 0.067 Uiso 1 1 calc R . .
C13 C 0.7434(3) 0.07637(8) 1.0399(3) 0.0518(11) Uani 1 1 d . . .
H13A H 0.7373 0.0576 1.0281 0.062 Uiso 1 1 calc R . .
C14 C 0.7269(3) 0.08935(9) 1.1137(3) 0.0519(11) Uani 1 1 d . . .
H14A H 0.7085 0.0813 1.1645 0.062 Uiso 1 1 calc R . .
C15 C 0.7556(3) 0.11489(9) 1.1132(3) 0.0574(12) Uani 1 1 d . . .
H15A H 0.7603 0.1281 1.1631 0.069 Uiso 1 1 calc R . .
C16 C 0.5533(4) 0.14695(8) 0.8931(4) 0.0603(12) Uani 1 1 d . . .
H16A H 0.5707 0.1563 0.8441 0.072 Uiso 1 1 calc R . .
C17 C 0.5979(3) 0.15036(8) 0.9952(4) 0.0601(12) Uani 1 1 d . . .
H17A H 0.6535 0.1624 1.0317 0.072 Uiso 1 1 calc R . .
C18 C 0.5441(3) 0.13638(8) 1.0369(3) 0.0564(11) Uani 1 1 d . . .
H18A H 0.5549 0.1366 1.1078 0.068 Uiso 1 1 calc R . .
C19 C 0.4651(3) 0.12510(8) 0.9590(3) 0.0524(11) Uani 1 1 d . . .
H19A H 0.4103 0.1153 0.9651 0.063 Uiso 1 1 calc R . .
C10 C 0.4705(3) 0.13126(8) 0.8707(3) 0.0559(11) Uani 1 1 d . . .
H10A H 0.4195 0.1271 0.8029 0.067 Uiso 1 1 calc R . .
O11 O 0.51801(17) 0.07260(5) 0.94353(18) 0.0401(6) Uani 1 1 d . . .
C11A C 0.4314(3) 0.06802(8) 0.8506(3) 0.0507(11) Uani 1 1 d . . .
H11B H 0.4411 0.0767 0.7964 0.061 Uiso 1 1 calc R . .
H11C H 0.3724 0.0756 0.8548 0.061 Uiso 1 1 calc R . .
C11B C 0.4121(3) 0.04015(8) 0.8259(3) 0.0654(13) Uani 1 1 d . . .
H11D H 0.3534 0.0383 0.7631 0.098 Uiso 1 1 calc R . .
H11E H 0.4007 0.0315 0.8784 0.098 Uiso 1 1 calc R . .
H11F H 0.4695 0.0326 0.8200 0.098 Uiso 1 1 calc R . .
C11C C 0.5452(3) 0.04011(8) 1.0724(3) 0.0616(12) Uani 1 1 d . . .
H11G H 0.5309 0.0362 1.1293 0.092 Uiso 1 1 calc R . .
H11H H 0.6170 0.0409 1.0937 0.092 Uiso 1 1 calc R . .
H11I H 0.5173 0.0268 1.0222 0.092 Uiso 1 1 calc R . .
C11D C 0.4995(3) 0.06543(8) 1.0291(3) 0.0479(10) Uani 1 1 d . . .
H11J H 0.4272 0.0646 1.0091 0.057 Uiso 1 1 calc R . .
H11K H 0.5269 0.0787 1.0805 0.057 Uiso 1 1 calc R . .
O12 O 0.60284(19) 0.09491(5) 0.81230(18) 0.0456(7) Uani 1 1 d . . .
C12A C 0.6217(3) 0.06877(8) 0.7930(3) 0.0550(11) Uani 1 1 d . . .
H12B H 0.6091 0.0574 0.8394 0.066 Uiso 1 1 calc R . .
H12C H 0.6924 0.0671 0.8063 0.066 Uiso 1 1 calc R . .
C12B C 0.5590(4) 0.06002(9) 0.6884(3) 0.0748(15) Uani 1 1 d . . .
H12D H 0.5755 0.0423 0.6807 0.112 Uiso 1 1 calc R . .
H12E H 0.5722 0.0709 0.6419 0.112 Uiso 1 1 calc R . .
H12F H 0.4888 0.0612 0.6750 0.112 Uiso 1 1 calc R . .
C12C C 0.6325(4) 0.11306(9) 0.7553(3) 0.0631(13) Uani 1 1 d . . .
H12G H 0.6780 0.1045 0.7320 0.076 Uiso 1 1 calc R . .
H12H H 0.6692 0.1273 0.7990 0.076 Uiso 1 1 calc R . .
C12D C 0.5460(4) 0.12371(10) 0.6678(4) 0.0846(16) Uani 1 1 d . . .
H12I H 0.5701 0.1357 0.6324 0.127 Uiso 1 1 calc R . .
H12J H 0.5014 0.1326 0.6904 0.127 Uiso 1 1 calc R . .
H12K H 0.5102 0.1098 0.6233 0.127 Uiso 1 1 calc R . .
C21 C 0.9182(3) 0.23496(10) 0.7277(4) 0.0646(13) Uani 1 1 d . . .
H21A H 0.9360 0.2402 0.6728 0.077 Uiso 1 1 calc R . .
C22 C 0.9266(3) 0.21052(10) 0.7656(4) 0.0724(14) Uani 1 1 d . . .
H22A H 0.9540 0.1954 0.7448 0.087 Uiso 1 1 calc R . .
C23 C 0.9020(3) 0.21164(9) 0.8475(4) 0.0691(14) Uani 1 1 d . . .
H23A H 0.9107 0.1975 0.8953 0.083 Uiso 1 1 calc R . .
C24 C 0.8758(3) 0.23679(9) 0.8576(3) 0.0568(11) Uani 1 1 d . . .
H24A H 0.8634 0.2437 0.9139 0.068 Uiso 1 1 calc R . .
C25 C 0.8870(3) 0.25127(9) 0.7830(4) 0.0598(12) Uani 1 1 d . . .
H25A H 0.8805 0.2702 0.7755 0.072 Uiso 1 1 calc R . .
C26 C 0.6891(4) 0.19219(9) 0.7884(3) 0.0630(13) Uani 1 1 d . . .
H26A H 0.7036 0.1923 0.8602 0.076 Uiso 1 1 calc R . .
C27 C 0.7395(4) 0.17780(8) 0.7446(3) 0.0647(13) Uani 1 1 d . . .
H27A H 0.7952 0.1657 0.7796 0.078 Uiso 1 1 calc R . .
C28 C 0.6901(3) 0.18099(8) 0.6421(3) 0.0579(12) Uani 1 1 d . . .
H28A H 0.7040 0.1714 0.5913 0.069 Uiso 1 1 calc R . .
C29 C 0.6080(3) 0.19692(8) 0.6233(3) 0.0522(11) Uani 1 1 d . . .
H29A H 0.5546 0.2010 0.5567 0.063 Uiso 1 1 calc R . .
C20 C 0.6077(3) 0.20342(8) 0.7134(3) 0.0559(11) Uani 1 1 d . . .
H20A H 0.5548 0.2134 0.7224 0.067 Uiso 1 1 calc R . .
O21 O 0.66577(19) 0.25553(5) 0.70306(18) 0.0480(7) Uani 1 1 d . . .
C21A C 0.5760(3) 0.26182(8) 0.6167(3) 0.0544(11) Uani 1 1 d . . .
H21B H 0.5182 0.2550 0.6255 0.065 Uiso 1 1 calc R . .
H21C H 0.5779 0.2535 0.5580 0.065 Uiso 1 1 calc R . .
C21B C 0.5629(4) 0.29000(9) 0.5984(3) 0.0770(15) Uani 1 1 d . . .
H21D H 0.5014 0.2932 0.5396 0.115 Uiso 1 1 calc R . .
H21E H 0.6191 0.2968 0.5881 0.115 Uiso 1 1 calc R . .
H21F H 0.5595 0.2984 0.6557 0.115 Uiso 1 1 calc R . .
C21C C 0.6566(3) 0.26277(8) 0.7939(3) 0.0492(10) Uani 1 1 d . . .
H21G H 0.6836 0.2489 0.8429 0.059 Uiso 1 1 calc R . .
H21H H 0.5856 0.2647 0.7791 0.059 Uiso 1 1 calc R . .
C21D C 0.7097(4) 0.28702(9) 0.8382(3) 0.0685(13) Uani 1 1 d . . .
H21I H 0.7011 0.2909 0.8984 0.103 Uiso 1 1 calc R . .
H21J H 0.6824 0.3009 0.7907 0.103 Uiso 1 1 calc R . .
H21K H 0.7804 0.2851 0.8546 0.103 Uiso 1 1 calc R . .
O22 O 0.7313(2) 0.23350(5) 0.55664(19) 0.0515(7) Uani 1 1 d . . .
C22A C 0.7505(3) 0.25927(8) 0.5344(3) 0.0595(12) Uani 1 1 d . . .
H22B H 0.8197 0.2603 0.5416 0.071 Uiso 1 1 calc R . .
H22C H 0.7442 0.2710 0.5834 0.071 Uiso 1 1 calc R . .
C22B C 0.6820(4) 0.26808(9) 0.4322(3) 0.0701(13) Uani 1 1 d . . .
H22D H 0.6991 0.2856 0.4222 0.105 Uiso 1 1 calc R . .
H22E H 0.6135 0.2676 0.4249 0.105 Uiso 1 1 calc R . .
H22F H 0.6890 0.2569 0.3830 0.105 Uiso 1 1 calc R . .
C22C C 0.7565(4) 0.21475(10) 0.4955(4) 0.0821(16) Uani 1 1 d . . .
H22G H 0.7932 0.2234 0.4623 0.098 Uiso 1 1 calc R . .
H22H H 0.7997 0.2013 0.5387 0.098 Uiso 1 1 calc R . .
C22D C 0.6665(5) 0.20328(12) 0.4216(4) 0.107(2) Uani 1 1 d . . .
H22I H 0.6841 0.1910 0.3820 0.161 Uiso 1 1 calc R . .
H22J H 0.6242 0.2166 0.3784 0.161 Uiso 1 1 calc R . .
H22K H 0.6308 0.1945 0.4546 0.161 Uiso 1 1 calc R . .
C31 C 0.2551(4) 0.06028(16) 0.5098(4) 0.098(2) Uani 1 1 d . . .
H31A H 0.2912 0.0569 0.4676 0.118 Uiso 1 1 calc R . .
C32 C 0.2661(4) 0.08224(15) 0.5681(4) 0.0928(19) Uani 1 1 d . . .
H32A H 0.3131 0.0967 0.5778 0.111 Uiso 1 1 calc R . .
C33 C 0.2125(4) 0.07710(14) 0.6234(3) 0.0821(17) Uani 1 1 d . . .
H33A H 0.2121 0.0882 0.6778 0.098 Uiso 1 1 calc R . .
C34 C 0.1668(4) 0.05356(12) 0.5983(4) 0.0773(16) Uani 1 1 d . . .
H34A H 0.1290 0.0448 0.6312 0.093 Uiso 1 1 calc R . .
C35 C 0.1959(5) 0.04292(12) 0.5298(4) 0.0920(19) Uani 1 1 d . . .
H35A H 0.1806 0.0252 0.5028 0.110 Uiso 1 1 calc R . .
C36 C 0.0131(3) 0.09710(9) 0.5457(4) 0.0641(13) Uani 1 1 d . . .
H36A H 0.0260 0.0929 0.6154 0.077 Uiso 1 1 calc R . .
C37 C 0.0518(4) 0.11784(10) 0.5144(5) 0.0804(17) Uani 1 1 d . . .
H37A H 0.0985 0.1309 0.5587 0.097 Uiso 1 1 calc R . .
C38 C 0.0046(4) 0.11930(9) 0.4121(5) 0.0822(17) Uani 1 1 d . . .
H38A H 0.0123 0.1333 0.3704 0.099 Uiso 1 1 calc R . .
C39 C -0.0612(3) 0.09873(9) 0.3782(4) 0.0628(12) Uani 1 1 d . . .
H39A H -0.1099 0.0957 0.3083 0.075 Uiso 1 1 calc R . .
C30 C -0.0561(3) 0.08535(9) 0.4606(4) 0.0602(12) Uani 1 1 d . . .
H30A H -0.1011 0.0711 0.4596 0.072 Uiso 1 1 calc R . .
O31 O 0.1429(2) 0.09693(6) 0.3393(2) 0.0694(9) Uani 1 1 d . . .
C31A C 0.0704(6) 0.10067(18) 0.2388(5) 0.166(4) Uani 1 1 d . . .
H31B H 0.0423 0.0836 0.2156 0.199 Uiso 1 1 calc . . .
H31C H 0.0167 0.1107 0.2444 0.199 Uiso 1 1 calc . . .
C31B C 0.0823(6) 0.1103(2) 0.1679(5) 0.202(5) Uani 1 1 d . . .
H31C H 0.0191 0.1102 0.1090 0.303 Uiso 1 1 calc R . .
H31D H 0.1314 0.1005 0.1550 0.303 Uiso 1 1 calc R . .
H31E H 0.1055 0.1279 0.1842 0.303 Uiso 1 1 calc R . .
C31C C 0.2380(5) 0.11088(16) 0.3646(5) 0.118(3) Uani 1 1 d . . .
H31F H 0.2928 0.1010 0.4147 0.142 Uiso 1 1 calc R . .
H31G H 0.2509 0.1121 0.3048 0.142 Uiso 1 1 calc R . .
C31D C 0.2371(7) 0.13647(18) 0.4027(6) 0.179(4) Uani 1 1 d . . .
H31H H 0.3010 0.1448 0.4182 0.269 Uiso 1 1 calc R . .
H31I H 0.2257 0.1353 0.4627 0.269 Uiso 1 1 calc R . .
H31J H 0.1840 0.1465 0.3527 0.269 Uiso 1 1 calc R . .
O32 O 0.0274(3) 0.05168(6) 0.3327(2) 0.0704(9) Uani 1 1 d . . .
C32A C 0.0862(5) 0.03853(11) 0.2913(4) 0.0957(19) Uani 1 1 d . . .
H32B H 0.1086 0.0221 0.3264 0.115 Uiso 1 1 calc R . .
H32C H 0.1459 0.0488 0.3033 0.115 Uiso 1 1 calc R . .
C32B C 0.0324(6) 0.03324(14) 0.1810(4) 0.132(3) Uani 1 1 d . . .
H32D H 0.0770 0.0243 0.1585 0.198 Uiso 1 1 calc R . .
H32E H 0.0114 0.0494 0.1452 0.198 Uiso 1 1 calc R . .
H32F H -0.0259 0.0226 0.1683 0.198 Uiso 1 1 calc R . .
C32C C -0.0708(5) 0.03812(11) 0.3141(4) 0.0973(19) Uani 1 1 d . . .
H32G H -0.1185 0.0506 0.3188 0.117 Uiso 1 1 calc R . .
H32H H -0.0997 0.0308 0.2466 0.117 Uiso 1 1 calc R . .
C32D C -0.0541(6) 0.01792(13) 0.3862(5) 0.130(3) Uani 1 1 d . . .
H32I H -0.1170 0.0095 0.3734 0.194 Uiso 1 1 calc R . .
H32J H -0.0265 0.0252 0.4528 0.194 Uiso 1 1 calc R . .
H32K H -0.0074 0.0055 0.3809 0.194 Uiso 1 1 calc R . .
B1 B 1.0778(4) 0.06599(11) 0.8315(4) 0.0630(15) Uani 1 1 d . . .
C71 C 1.0743(3) 0.09608(8) 0.8557(3) 0.0521(11) Uani 1 1 d . A .
C72 C 1.0084(3) 0.10967(8) 0.8799(3) 0.0537(11) Uani 1 1 d . . .
C73 C 1.0157(4) 0.13527(9) 0.8959(3) 0.0662(13) Uani 1 1 d . A .
C74 C 1.0882(4) 0.14892(9) 0.8902(3) 0.0689(13) Uani 1 1 d . . .
C75 C 1.1542(3) 0.13760(9) 0.8661(3) 0.0596(12) Uani 1 1 d . A .
C76 C 1.1480(3) 0.11175(9) 0.8500(3) 0.0555(12) Uani 1 1 d . . .
F72 F 0.9309(2) 0.09678(6) 0.8841(3) 0.0755(10) Uani 0.881(3) 1 d P A 1
F73 F 0.9446(3) 0.14642(7) 0.9217(3) 0.0934(12) Uani 0.881(3) 1 d P A 1
F74 F 1.0944(3) 0.17430(5) 0.9122(3) 0.0932(12) Uani 0.881(3) 1 d P A 1
F75 F 1.2301(2) 0.15122(5) 0.8636(2) 0.0722(10) Uani 0.881(3) 1 d P A 1
F76 F 1.22130(19) 0.10146(6) 0.8305(2) 0.0662(9) Uani 0.881(3) 1 d P A 1
F72A F 0.9346(13) 0.1092(4) 0.9209(13) 0.048(6) Uiso 0.119(3) 1 d P A 2
F73A F 0.9892(19) 0.1585(5) 0.9058(18) 0.085(8) Uiso 0.119(3) 1 d P A 2
F74A F 1.1389(16) 0.1683(4) 0.8522(16) 0.072(7) Uiso 0.119(3) 1 d P A 2
F75A F 1.2381(15) 0.1284(4) 0.8163(15) 0.066(6) Uiso 0.119(3) 1 d P A 2
F76A F 1.1926(14) 0.0807(4) 0.8365(14) 0.059(6) Uiso 0.119(3) 1 d P A 2
C81 C 1.1632(3) 0.05059(8) 0.9250(4) 0.0703(14) Uani 1 1 d . A .
C82 C 1.2093(4) 0.05780(11) 1.0238(4) 0.0841(16) Uani 1 1 d . . .
C83 C 1.2805(4) 0.04329(15) 1.0944(6) 0.127(3) Uani 1 1 d . A .
C84 C 1.3071(5) 0.02084(16) 1.0688(8) 0.164(5) Uani 1 1 d . . .
C85 C 1.2686(7) 0.01324(11) 0.9788(8) 0.150(5) Uani 1 1 d . A .
C86 C 1.1951(5) 0.02792(10) 0.9077(5) 0.101(2) Uani 1 1 d . . .
F82 F 1.1846(5) 0.08113(8) 1.0446(3) 0.0976(19) Uani 0.652(4) 1 d P A 1
F83 F 1.3110(4) 0.05568(10) 1.1997(3) 0.1016(18) Uani 0.652(4) 1 d P A 1
F84 F 1.3736(4) 0.00256(12) 1.1117(7) 0.176(4) Uani 0.652(4) 1 d P A 1
F85 F 1.3101(5) -0.00766(10) 0.9775(6) 0.140(3) Uani 0.652(4) 1 d P A 1
F86 F 1.1732(4) 0.01780(9) 0.8270(4) 0.0966(18) Uani 0.652(4) 1 d P A 1
F82A F 1.1828(11) 0.0751(3) 1.0743(9) 0.131(5) Uiso 0.348(4) 1 d P A 2
F83A F 1.3418(7) 0.04465(19) 1.1637(7) 0.093(3) Uiso 0.348(4) 1 d P A 2
F84A F 1.3891(6) 0.01377(15) 1.1763(6) 0.071(3) Uiso 0.348(4) 1 d P A 2
F85A F 1.2497(7) -0.01191(17) 0.8953(7) 0.088(3) Uiso 0.348(4) 1 d P A 2
F86A F 1.1121(7) 0.01960(18) 0.7873(7) 0.093(3) Uiso 0.348(4) 1 d P A 2
C91 C 0.9691(3) 0.05092(8) 0.8023(3) 0.0572(11) Uani 1 1 d . A .
C92 C 0.9372(4) 0.04274(9) 0.8686(4) 0.0704(13) Uani 1 1 d . . .
C93 C 0.8548(4) 0.02929(10) 0.8467(5) 0.0829(16) Uani 1 1 d . A .
C94 C 0.7972(3) 0.02212(10) 0.7535(4) 0.0793(15) Uani 1 1 d . . .
C95 C 0.8228(4) 0.02974(11) 0.6780(4) 0.0916(18) Uani 1 1 d . A .
C96 C 0.9118(4) 0.04460(10) 0.7079(3) 0.0723(14) Uani 1 1 d . . .
F92 F 0.9908(2) 0.04882(6) 0.9671(2) 0.0756(10) Uani 0.887(3) 1 d P A 1
F93 F 0.8265(3) 0.02191(8) 0.9209(3) 0.1107(13) Uani 0.887(3) 1 d P A 1
F94 F 0.7176(2) 0.00776(7) 0.7355(4) 0.1255(16) Uani 0.887(3) 1 d P A 1
F95 F 0.7720(3) 0.02224(9) 0.5874(3) 0.1294(16) Uani 0.887(3) 1 d P A 1
F96 F 0.9352(3) 0.04974(8) 0.6317(2) 0.1072(14) Uani 0.887(3) 1 d P A 1
F92A F 1.043(3) 0.0650(7) 0.917(3) 0.133(12) Uiso 0.113(3) 1 d P A 2
F93A F 0.8909(19) 0.0303(5) 0.9325(19) 0.078(8) Uiso 0.113(3) 1 d P A 2
F94A F 0.705(2) 0.0155(5) 0.5956(18) 0.081(8) Uiso 0.113(3) 1 d P A 2
F95A F 0.8287(15) 0.0450(4) 0.5474(15) 0.060(6) Uiso 0.113(3) 1 d P A 2
F96A F 0.9812(13) 0.0685(4) 0.6922(13) 0.047(6) Uiso 0.113(3) 1 d P A 2
B2 B 1.1000(4) 0.39708(9) 0.8311(4) 0.0482(12) Uani 1 1 d . . .
C101 C 1.1955(3) 0.38465(7) 0.9234(3) 0.0412(9) Uani 1 1 d . B .
C102 C 1.2507(3) 0.36581(8) 0.9036(3) 0.0568(12) Uani 1 1 d . . .
C103 C 1.3326(3) 0.35324(8) 0.9790(3) 0.0555(11) Uani 1 1 d . B .
C104 C 1.3566(3) 0.36069(9) 1.0724(4) 0.0565(12) Uani 1 1 d . . .
C105 C 1.3068(3) 0.37960(9) 1.0958(3) 0.0588(12) Uani 1 1 d . B .
C106 C 1.2296(3) 0.39066(9) 1.0211(3) 0.0526(11) Uani 1 1 d . . .
F102 F 1.2271(2) 0.35738(5) 0.8127(2) 0.0691(9) Uani 0.920(3) 1 d P B 1
F103 F 1.3826(2) 0.33479(5) 0.9595(2) 0.0779(9) Uani 0.920(3) 1 d P B 1
F104 F 1.4353(2) 0.34935(6) 1.1484(2) 0.0806(9) Uani 0.920(3) 1 d P B 1
F105 F 1.3332(2) 0.38646(6) 1.19095(18) 0.0758(9) Uani 0.920(3) 1 d P B 1
F106 F 1.18114(19) 0.40901(5) 1.04976(17) 0.0627(8) Uani 0.920(3) 1 d P B 1
F10A F 1.1508(16) 0.3751(4) 0.7698(16) 0.033(6) Uiso 0.080(3) 1 d P B 2
F10B F 1.2987(17) 0.3430(4) 0.8064(17) 0.037(7) Uiso 0.080(3) 1 d P B 2
F10C F 1.393(2) 0.3540(5) 1.145(2) 0.045(8) Uiso 0.080(3) 1 d P B 2
F10D F 1.243(2) 0.3867(5) 1.116(2) 0.051(8) Uiso 0.080(3) 1 d P B 2
F10E F 1.076(4) 0.3978(10) 0.913(4) 0.137(18) Uiso 0.080(3) 1 d P B 2
C111 C 1.0033(3) 0.37842(7) 0.8003(3) 0.0445(10) Uani 1 1 d . B .
C112 C 0.9910(3) 0.35747(8) 0.8515(3) 0.0491(10) Uani 1 1 d . . .
C113 C 0.9154(3) 0.34060(8) 0.8149(3) 0.0556(11) Uani 1 1 d . B .
C114 C 0.8432(3) 0.34381(9) 0.7242(3) 0.0574(11) Uani 1 1 d . . .
C115 C 0.8455(3) 0.36410(9) 0.6693(3) 0.0547(12) Uani 1 1 d . B .
C116 C 0.9247(3) 0.38116(8) 0.7080(3) 0.0507(11) Uani 1 1 d . . .
F112 F 1.0602(2) 0.35299(5) 0.94558(18) 0.0620(8) Uani 0.909(3) 1 d P B 1
F113 F 0.9132(2) 0.32029(5) 0.8715(2) 0.0714(9) Uani 0.909(3) 1 d P B 1
F114 F 0.7670(2) 0.32699(6) 0.6871(2) 0.0808(10) Uani 0.909(3) 1 d P B 1
F115 F 0.7738(2) 0.36777(6) 0.57838(19) 0.0763(10) Uani 0.909(3) 1 d P B 1
F116 F 0.92437(18) 0.40037(5) 0.64891(18) 0.0598(8) Uani 0.909(3) 1 d P B 1
F11A F 1.001(2) 0.3476(5) 0.934(2) 0.063(9) Uiso 0.091(3) 1 d P B 2
F11B F 0.857(2) 0.3218(5) 0.792(2) 0.069(9) Uiso 0.091(3) 1 d P B 2
F11C F 0.753(2) 0.3426(6) 0.609(2) 0.079(9) Uiso 0.091(3) 1 d P B 2
F11D F 0.8159(19) 0.3894(5) 0.5629(19) 0.061(8) Uiso 0.091(3) 1 d P B 2
F11E F 0.9623(15) 0.4146(4) 0.7061(15) 0.035(6) Uiso 0.091(3) 1 d P B 2
C121 C 1.0785(3) 0.42641(7) 0.8557(3) 0.0484(10) Uani 1 1 d . B .
C122 C 1.1347(3) 0.44579(8) 0.8448(3) 0.0519(11) Uani 1 1 d . . .
C123 C 1.1200(4) 0.47120(9) 0.8580(3) 0.0687(14) Uani 1 1 d . B .
C124 C 1.0456(4) 0.47769(9) 0.8852(3) 0.0746(15) Uani 1 1 d . . .
C125 C 0.9896(4) 0.45912(10) 0.8981(3) 0.0697(13) Uani 1 1 d . B .
C126 C 1.0067(3) 0.43452(8) 0.8845(3) 0.0575(11) Uani 1 1 d . . .
F122 F 1.2091(2) 0.44101(6) 0.8165(2) 0.0664(9) Uani 0.900(4) 1 d P B 1
F123 F 1.1768(3) 0.48949(6) 0.8453(3) 0.0927(11) Uani 0.900(4) 1 d P B 1
F124 F 1.0287(3) 0.50245(6) 0.8983(3) 0.1026(13) Uani 0.900(4) 1 d P B 1
F125 F 0.9144(3) 0.46521(7) 0.9245(3) 0.0963(12) Uani 0.900(4) 1 d P B 1
F126 F 0.9477(2) 0.41659(6) 0.9000(2) 0.0747(9) Uani 0.900(4) 1 d P B 1
F12A F 1.2187(17) 0.4277(5) 0.8450(17) 0.054(7) Uiso 0.100(4) 1 d P B 2
F12B F 1.221(2) 0.4784(5) 0.8346(19) 0.073(9) Uiso 0.100(4) 1 d P B 2
F12C F 1.0867(19) 0.5069(5) 0.8668(18) 0.068(8) Uiso 0.100(4) 1 d P B 2
F12D F 0.9475(18) 0.4828(5) 0.9152(17) 0.064(8) Uiso 0.100(4) 1 d P B 2
F12E F 0.9510(17) 0.4324(5) 0.9416(17) 0.060(7) Uiso 0.100(4) 1 d P B 2
B3 B 1.2165(3) 0.26086(9) 0.5781(3) 0.0429(11) Uani 1 1 d . . .
C131 C 1.3062(3) 0.27673(7) 0.6660(3) 0.0410(9) Uani 1 1 d . . .
C132 C 1.3538(3) 0.26995(7) 0.7652(3) 0.0467(10) Uani 1 1 d . . .
C133 C 1.4278(3) 0.28395(8) 0.8357(3) 0.0525(11) Uani 1 1 d . . .
C134 C 1.4572(3) 0.30620(8) 0.8097(3) 0.0584(12) Uani 1 1 d . . .
C135 C 1.4128(3) 0.31426(7) 0.7141(4) 0.0585(12) Uani 1 1 d . . .
C136 C 1.3398(3) 0.29943(8) 0.6453(3) 0.0499(10) Uani 1 1 d . . .
F132 F 1.32734(18) 0.24858(4) 0.79785(16) 0.0625(6) Uani 1 1 d . . .
F133 F 1.4694(2) 0.27612(5) 0.93011(18) 0.0786(8) Uani 1 1 d . . .
F134 F 1.53093(19) 0.32008(5) 0.8786(2) 0.0833(8) Uani 1 1 d . . .
F135 F 1.4417(2) 0.33632(5) 0.6870(2) 0.0939(9) Uani 1 1 d . . .
F136 F 1.3001(2) 0.30878(5) 0.55109(18) 0.0705(7) Uani 1 1 d . . .
C141 C 1.1105(3) 0.27532(7) 0.5589(3) 0.0406(9) Uani 1 1 d . . .
C142 C 1.0860(3) 0.28266(8) 0.6347(3) 0.0505(10) Uani 1 1 d . . .
C143 C 1.0032(3) 0.29609(8) 0.6226(3) 0.0546(11) Uani 1 1 d . . .
C144 C 0.9385(3) 0.30328(7) 0.5293(3) 0.0492(10) Uani 1 1 d . . .
C145 C 0.9568(3) 0.29648(7) 0.4506(3) 0.0462(10) Uani 1 1 d . . .
C146 C 1.0423(3) 0.28250(7) 0.4673(3) 0.0416(9) Uani 1 1 d . . .
F142 F 1.14571(18) 0.27565(6) 0.72864(16) 0.0736(8) Uani 1 1 d . . .
F143 F 0.9836(2) 0.30223(6) 0.7003(2) 0.0838(8) Uani 1 1 d . . .
F144 F 0.85711(18) 0.31682(5) 0.5172(2) 0.0747(8) Uani 1 1 d . . .
F145 F 0.89447(18) 0.30350(5) 0.35944(18) 0.0719(7) Uani 1 1 d . . .
F146 F 1.05515(17) 0.27641(5) 0.38586(15) 0.0603(6) Uani 1 1 d . . .
C151 C 1.2221(3) 0.23073(7) 0.6034(3) 0.0403(9) Uani 1 1 d . . .
C152 C 1.1589(3) 0.21598(8) 0.6286(3) 0.0437(10) Uani 1 1 d . . .
C153 C 1.1683(3) 0.19020(8) 0.6462(3) 0.0487(10) Uani 1 1 d . . .
C154 C 1.2461(3) 0.17760(8) 0.6404(3) 0.0551(11) Uani 1 1 d . . .
C155 C 1.3112(3) 0.19083(8) 0.6162(3) 0.0535(11) Uani 1 1 d . . .
C156 C 1.2981(3) 0.21651(8) 0.5990(3) 0.0458(10) Uani 1 1 d . . .
F152 F 1.36732(16) 0.22823(5) 0.57578(19) 0.0639(7) Uani 1 1 d . . .
F153 F 1.38770(18) 0.17833(5) 0.6101(2) 0.0821(8) Uani 1 1 d . . .
F154 F 1.25784(19) 0.15232(4) 0.6588(2) 0.0803(8) Uani 1 1 d . . .
F155 F 1.10289(19) 0.17750(5) 0.6703(2) 0.0773(8) Uani 1 1 d . . .
F156 F 1.08024(17) 0.22717(5) 0.63742(18) 0.0617(6) Uani 1 1 d . . .
H1 H 1.093(3) 0.0660(8) 0.762(3) 0.068(12) Uiso 1 1 d . . .
H2 H 1.121(3) 0.3973(7) 0.763(2) 0.049(10) Uiso 1 1 d . . .
H3 H 1.230(2) 0.2634(6) 0.507(2) 0.039(9) Uiso 1 1 d . . .

loop_
_atom_site_aniso_label
_atom_site_aniso_U_11
_atom_site_aniso_U_22
_atom_site_aniso_U_33
_atom_site_aniso_U_23
_atom_site_aniso_U_13
_atom_site_aniso_U_12
Ti1 0.0379(4) 0.0367(4) 0.0458(4) -0.0021(3) 0.0224(3) -0.0007(3)
Ti2 0.0449(4) 0.0441(4) 0.0445(4) -0.0032(3) 0.0191(3) -0.0063(3)
Ti3 0.0458(4) 0.0519(5) 0.0476(4) 0.0088(4) 0.0207(4) 0.0093(4)
C11 0.039(2) 0.071(3) 0.063(3) -0.005(2) 0.022(2) -0.018(2)
C12 0.035(2) 0.072(3) 0.065(3) -0.010(3) 0.025(2) 0.000(2)
C13 0.035(2) 0.050(3) 0.066(3) 0.001(2) 0.016(2) 0.006(2)
C14 0.038(2) 0.073(3) 0.041(2) 0.008(2) 0.014(2) 0.002(2)
C15 0.044(3) 0.070(3) 0.051(3) -0.016(2) 0.012(2) -0.008(2)
C16 0.085(4) 0.035(2) 0.075(3) 0.010(2) 0.047(3) 0.009(2)
C17 0.069(3) 0.035(2) 0.087(4) -0.016(2) 0.043(3) -0.004(2)
C18 0.061(3) 0.049(3) 0.065(3) -0.008(2) 0.032(3) 0.009(2)
C19 0.047(3) 0.045(2) 0.075(3) 0.005(2) 0.034(2) 0.015(2)
C10 0.052(3) 0.048(3) 0.063(3) 0.007(2) 0.020(2) 0.014(2)
O11 0.0362(14) 0.0425(15) 0.0479(16) -0.0004(12) 0.0238(13) -0.0016(12)
C11A 0.036(2) 0.058(3) 0.056(3) -0.002(2) 0.017(2) -0.002(2)
C11B 0.059(3) 0.064(3) 0.070(3) -0.011(2) 0.023(2) -0.016(2)
C11C 0.069(3) 0.056(3) 0.068(3) 0.009(2) 0.037(3) -0.001(2)
C11D 0.045(2) 0.053(3) 0.056(3) 0.000(2) 0.031(2) -0.003(2)
O12 0.0553(17) 0.0428(16) 0.0490(16) -0.0046(13) 0.0320(14) -0.0062(13)
C12A 0.056(3) 0.056(3) 0.065(3) -0.012(2) 0.037(2) -0.002(2)
C12B 0.095(4) 0.072(3) 0.070(3) -0.027(3) 0.047(3) -0.016(3)
C12C 0.084(3) 0.062(3) 0.063(3) -0.005(2) 0.049(3) -0.024(3)
C12D 0.113(5) 0.086(4) 0.060(3) 0.016(3) 0.042(3) -0.013(3)
C21 0.038(3) 0.075(4) 0.080(3) 0.000(3) 0.024(2) -0.002(2)
C22 0.046(3) 0.073(4) 0.085(4) -0.013(3) 0.016(3) 0.011(2)
C23 0.060(3) 0.059(3) 0.065(3) 0.002(2) 0.003(3) 0.000(2)
C24 0.049(3) 0.058(3) 0.049(3) -0.007(2) 0.007(2) -0.008(2)
C25 0.033(2) 0.055(3) 0.077(3) -0.004(3) 0.009(2) -0.005(2)
C26 0.088(4) 0.055(3) 0.052(3) -0.007(2) 0.035(3) -0.026(3)
C27 0.078(3) 0.045(3) 0.061(3) 0.008(2) 0.019(3) -0.008(2)
C28 0.073(3) 0.042(3) 0.060(3) -0.010(2) 0.030(3) -0.015(2)
C29 0.050(3) 0.051(3) 0.053(3) -0.004(2) 0.018(2) -0.019(2)
C20 0.064(3) 0.055(3) 0.060(3) -0.008(2) 0.037(3) -0.021(2)
O21 0.0534(17) 0.0528(17) 0.0385(15) -0.0004(13) 0.0200(14) -0.0053(13)
C21A 0.038(2) 0.071(3) 0.048(3) -0.001(2) 0.013(2) 0.000(2)
C21B 0.083(4) 0.074(4) 0.059(3) 0.003(3) 0.015(3) 0.024(3)
C21C 0.057(3) 0.057(3) 0.046(2) -0.003(2) 0.034(2) 0.000(2)
C21D 0.093(4) 0.058(3) 0.061(3) -0.010(2) 0.038(3) -0.002(3)
O22 0.072(2) 0.0480(17) 0.0466(16) -0.0027(13) 0.0364(15) -0.0056(14)
C22A 0.064(3) 0.050(3) 0.071(3) 0.003(2) 0.035(3) -0.001(2)
C22B 0.081(4) 0.073(3) 0.056(3) 0.015(2) 0.029(3) 0.006(3)
C22C 0.122(5) 0.058(3) 0.079(4) 0.000(3) 0.056(4) -0.005(3)
C22D 0.165(7) 0.093(5) 0.062(4) 0.003(3) 0.046(4) 0.005(4)
C31 0.074(4) 0.168(7) 0.062(4) 0.044(4) 0.037(3) 0.073(4)
C32 0.038(3) 0.164(6) 0.067(4) 0.025(4) 0.014(3) 0.019(3)
C33 0.054(3) 0.140(6) 0.042(3) 0.006(3) 0.010(2) 0.017(3)
C34 0.083(4) 0.101(4) 0.051(3) 0.028(3) 0.031(3) 0.032(4)
C35 0.117(5) 0.099(4) 0.071(4) 0.042(3) 0.051(4) 0.064(4)
C36 0.046(3) 0.073(3) 0.076(3) -0.020(3) 0.027(3) 0.002(3)
C37 0.051(3) 0.056(3) 0.123(5) -0.035(3) 0.026(3) -0.008(3)
C38 0.062(3) 0.040(3) 0.135(6) 0.014(3) 0.032(4) 0.008(3)
C39 0.043(3) 0.055(3) 0.078(3) 0.012(3) 0.013(2) 0.010(2)
C30 0.042(3) 0.054(3) 0.088(4) -0.007(3) 0.030(3) -0.001(2)
O31 0.061(2) 0.086(2) 0.063(2) 0.0269(17) 0.0288(17) -0.0002(17)
C31A 0.140(6) 0.231(10) 0.084(5) 0.083(6) 0.006(5) -0.079(6)
C31B 0.135(7) 0.381(15) 0.088(5) 0.092(8) 0.044(5) -0.035(8)
C31C 0.082(5) 0.179(8) 0.104(5) 0.050(5) 0.050(4) -0.008(5)
C31D 0.226(10) 0.182(9) 0.165(8) -0.052(7) 0.116(8) -0.124(8)
O32 0.107(3) 0.0541(19) 0.063(2) -0.0039(15) 0.048(2) 0.0036(19)
C32A 0.150(6) 0.086(4) 0.072(4) 0.012(3) 0.067(4) 0.037(4)
C32B 0.213(8) 0.130(6) 0.083(5) -0.018(4) 0.092(5) 0.006(6)
C32C 0.155(6) 0.067(4) 0.094(4) -0.012(3) 0.076(4) -0.015(4)
C32D 0.177(7) 0.089(5) 0.141(6) -0.006(5) 0.085(6) -0.009(5)
B1 0.068(4) 0.066(4) 0.069(4) -0.013(3) 0.043(3) -0.021(3)
C71 0.045(3) 0.055(3) 0.044(2) -0.007(2) 0.008(2) 0.001(2)
C72 0.047(3) 0.065(3) 0.056(3) 0.014(2) 0.029(2) 0.003(2)
C73 0.078(3) 0.062(3) 0.059(3) 0.006(2) 0.028(3) 0.028(3)
C74 0.066(3) 0.061(3) 0.063(3) 0.011(2) 0.011(3) 0.007(3)
C75 0.056(3) 0.069(3) 0.045(3) 0.004(2) 0.013(2) -0.013(3)
C76 0.032(2) 0.091(4) 0.036(2) -0.016(2) 0.0061(19) 0.007(2)
F72 0.079(2) 0.072(2) 0.105(2) 0.0095(19) 0.0679(19) 0.0033(16)
F73 0.103(3) 0.074(2) 0.130(3) 0.012(2) 0.074(2) 0.037(2)
F74 0.113(3) 0.0433(19) 0.118(3) -0.0018(17) 0.043(2) 0.0142(18)
F75 0.0567(18) 0.0632(19) 0.085(2) -0.0015(16) 0.0177(16) -0.0221(15)
F76 0.0495(17) 0.066(2) 0.090(2) -0.0184(16) 0.0365(16) -0.0128(14)
C81 0.055(3) 0.046(3) 0.108(4) -0.009(3) 0.031(3) -0.001(2)
C82 0.047(3) 0.081(4) 0.102(4) -0.007(3) 0.009(3) -0.002(3)
C83 0.051(4) 0.142(6) 0.139(6) 0.081(5) -0.010(4) -0.031(4)
C84 0.065(4) 0.130(7) 0.327(14) 0.164(9) 0.112(7) 0.051(5)
C85 0.187(9) 0.051(4) 0.325(14) 0.062(6) 0.217(10) 0.052(5)
C86 0.136(6) 0.048(3) 0.170(7) 0.001(4) 0.114(5) 0.005(3)
F82 0.151(5) 0.047(3) 0.033(2) -0.0001(19) -0.021(2) -0.005(3)
F83 0.092(3) 0.103(4) 0.066(3) 0.014(3) -0.009(3) -0.003(3)
F84 0.058(3) 0.143(6) 0.303(10) 0.160(7) 0.053(4) 0.035(3)
F85 0.159(6) 0.079(4) 0.235(8) 0.042(4) 0.134(6) 0.065(4)
F86 0.120(5) 0.058(3) 0.146(5) -0.028(3) 0.091(4) -0.008(3)
C91 0.065(3) 0.051(3) 0.049(3) -0.003(2) 0.018(2) -0.012(2)
C92 0.062(3) 0.071(3) 0.083(4) -0.001(3) 0.035(3) -0.003(3)
C93 0.062(3) 0.075(4) 0.116(5) 0.007(3) 0.042(3) -0.007(3)
C94 0.048(3) 0.070(3) 0.105(4) -0.003(3) 0.017(3) -0.016(3)
C95 0.082(4) 0.092(4) 0.067(4) -0.026(3) -0.001(3) -0.003(3)
C96 0.071(3) 0.095(4) 0.056(3) 0.005(3) 0.032(3) -0.009(3)
F92 0.072(2) 0.111(3) 0.0492(18) 0.0008(16) 0.0305(16) -0.0164(18)
F93 0.107(3) 0.119(3) 0.137(3) 0.018(2) 0.081(3) -0.033(2)
F94 0.061(2) 0.095(3) 0.213(5) -0.006(3) 0.049(3) -0.044(2)
F95 0.104(3) 0.136(4) 0.095(3) -0.026(3) -0.011(2) -0.029(3)
F96 0.133(3) 0.134(3) 0.050(2) -0.0163(19) 0.035(2) -0.044(3)
B2 0.056(3) 0.050(3) 0.046(3) 0.001(2) 0.028(2) -0.004(2)
C101 0.039(2) 0.041(2) 0.045(2) -0.0039(18) 0.0186(19) -0.0007(18)
C102 0.076(3) 0.053(3) 0.055(3) -0.008(2) 0.042(3) -0.019(2)
C103 0.051(3) 0.054(3) 0.066(3) 0.009(2) 0.029(2) 0.007(2)
C104 0.042(3) 0.064(3) 0.064(3) 0.021(2) 0.023(2) 0.012(2)
C105 0.051(3) 0.070(3) 0.057(3) 0.009(2) 0.025(2) 0.006(2)
C106 0.039(2) 0.075(3) 0.046(3) 0.001(2) 0.020(2) 0.002(2)
F102 0.098(2) 0.0562(17) 0.0660(18) -0.0070(14) 0.0474(17) 0.0069(15)
F103 0.092(2) 0.0559(18) 0.110(2) 0.0028(16) 0.067(2) 0.0210(16)
F104 0.0554(18) 0.098(2) 0.081(2) 0.0258(17) 0.0211(16) 0.0319(17)
F105 0.0624(18) 0.113(2) 0.0392(16) 0.0005(15) 0.0083(13) 0.0183(16)
F106 0.0632(17) 0.0789(19) 0.0443(15) -0.0037(13) 0.0211(13) 0.0265(14)
C111 0.041(2) 0.044(2) 0.044(2) 0.0058(19) 0.0133(19) 0.0002(19)
C112 0.059(3) 0.049(3) 0.039(2) -0.0044(19) 0.020(2) -0.005(2)
C113 0.055(3) 0.051(3) 0.067(3) -0.007(2) 0.032(2) -0.012(2)
C114 0.049(3) 0.061(3) 0.062(3) -0.014(2) 0.024(2) -0.009(2)
C115 0.033(2) 0.089(3) 0.033(2) -0.015(2) 0.0051(19) 0.007(2)
C116 0.050(3) 0.066(3) 0.046(3) 0.014(2) 0.030(2) 0.010(2)
F112 0.0571(18) 0.0656(18) 0.0479(16) 0.0180(13) 0.0068(13) -0.0157(14)
F113 0.0680(19) 0.0542(17) 0.086(2) 0.0156(15) 0.0261(16) -0.0191(14)
F114 0.0637(19) 0.085(2) 0.083(2) -0.0229(17) 0.0208(16) -0.0373(17)
F115 0.0522(17) 0.112(3) 0.0450(17) -0.0017(16) 0.0013(14) -0.0021(16)
F116 0.0550(16) 0.0726(19) 0.0481(16) 0.0207(14) 0.0181(13) 0.0048(14)
C121 0.043(2) 0.043(2) 0.052(3) 0.0052(19) 0.013(2) -0.001(2)
C122 0.047(3) 0.052(3) 0.052(3) -0.001(2) 0.018(2) 0.000(2)
C123 0.087(4) 0.047(3) 0.056(3) 0.007(2) 0.014(3) -0.020(3)
C124 0.099(4) 0.043(3) 0.062(3) -0.005(2) 0.014(3) 0.025(3)
C125 0.074(3) 0.070(4) 0.064(3) -0.003(3) 0.028(3) 0.008(3)
C126 0.058(3) 0.055(3) 0.058(3) 0.011(2) 0.022(2) 0.010(2)
F122 0.0587(18) 0.0587(19) 0.086(2) -0.0003(16) 0.0351(16) -0.0127(14)
F123 0.112(3) 0.0504(19) 0.118(3) 0.0038(17) 0.050(2) -0.0250(19)
F124 0.138(3) 0.0426(19) 0.118(3) -0.0055(18) 0.046(2) 0.0182(19)
F125 0.101(3) 0.078(2) 0.134(3) -0.021(2) 0.073(2) 0.0155(19)
F126 0.086(2) 0.0619(19) 0.105(2) -0.0167(17) 0.0688(19) -0.0172(16)
B3 0.039(3) 0.052(3) 0.041(3) 0.000(2) 0.020(2) 0.005(2)
C131 0.041(2) 0.038(2) 0.045(2) -0.0019(18) 0.0187(19) 0.0031(18)
C132 0.048(2) 0.042(2) 0.047(3) -0.0020(19) 0.016(2) 0.0019(19)
C133 0.049(3) 0.049(3) 0.048(3) -0.010(2) 0.009(2) 0.010(2)
C134 0.042(2) 0.042(3) 0.082(3) -0.023(2) 0.017(2) 0.000(2)
C135 0.065(3) 0.033(2) 0.080(3) -0.004(2) 0.033(3) -0.002(2)
C136 0.052(3) 0.043(2) 0.054(3) 0.005(2) 0.020(2) 0.011(2)
F132 0.0742(17) 0.0566(15) 0.0447(14) 0.0076(11) 0.0134(12) -0.0119(13)
F133 0.0818(19) 0.0727(18) 0.0480(16) -0.0071(13) -0.0053(14) 0.0046(14)
F134 0.0614(17) 0.0602(17) 0.107(2) -0.0352(15) 0.0141(16) -0.0102(14)
F135 0.112(2) 0.0445(16) 0.126(3) -0.0016(16) 0.051(2) -0.0213(16)
F136 0.0872(19) 0.0559(15) 0.0658(17) 0.0167(13) 0.0294(15) 0.0039(14)
C141 0.039(2) 0.043(2) 0.038(2) -0.0013(18) 0.0142(19) -0.0015(18)
C142 0.048(3) 0.059(3) 0.043(2) 0.001(2) 0.017(2) 0.008(2)
C143 0.055(3) 0.058(3) 0.058(3) -0.008(2) 0.031(2) 0.002(2)
C144 0.037(2) 0.043(2) 0.067(3) -0.004(2) 0.021(2) 0.0069(19)
C145 0.040(2) 0.041(2) 0.048(3) 0.0075(19) 0.009(2) -0.0005(19)
C146 0.044(2) 0.044(2) 0.041(2) -0.0021(18) 0.021(2) -0.0046(19)
F142 0.0665(17) 0.117(2) 0.0380(14) 0.0018(14) 0.0223(13) 0.0285(15)
F143 0.0828(19) 0.108(2) 0.0746(18) -0.0122(16) 0.0471(16) 0.0249(17)
F144 0.0524(15) 0.0643(17) 0.106(2) -0.0013(15) 0.0319(15) 0.0203(13)
F145 0.0612(16) 0.0725(17) 0.0617(16) 0.0143(13) 0.0059(13) 0.0117(13)
F146 0.0608(15) 0.0806(18) 0.0388(13) 0.0050(12) 0.0203(12) 0.0065(13)
C151 0.033(2) 0.049(2) 0.034(2) -0.0066(18) 0.0092(17) -0.0025(18)
C152 0.031(2) 0.058(3) 0.038(2) -0.0014(19) 0.0107(18) 0.0049(19)
C153 0.035(2) 0.053(3) 0.048(2) 0.003(2) 0.0077(19) -0.012(2)
C154 0.043(3) 0.043(3) 0.061(3) -0.011(2) 0.004(2) -0.004(2)
C155 0.036(2) 0.045(3) 0.070(3) -0.013(2) 0.013(2) -0.001(2)
C156 0.033(2) 0.052(3) 0.049(2) -0.008(2) 0.0146(19) -0.008(2)
F152 0.0426(14) 0.0617(16) 0.0952(19) -0.0064(13) 0.0365(14) -0.0031(12)
F153 0.0540(16) 0.0595(17) 0.130(2) -0.0165(16) 0.0360(16) 0.0080(13)
F154 0.0679(17) 0.0398(15) 0.109(2) -0.0032(14) 0.0140(16) -0.0071(13)
F155 0.0618(17) 0.0732(18) 0.098(2) 0.0157(15) 0.0343(15) -0.0136(14)
F156 0.0532(15) 0.0728(17) 0.0710(16) 0.0079(13) 0.0377(13) 0.0069(12)

loop_
_atom_type_symbol
_atom_type_description
_atom_type_scat_dispersion_real
_atom_type_scat_dispersion_imag
_atom_type_scat_source
C C 0.0033 0.0016 'International Tables Vol C Tables 4.2.6.8 and 6.1.1.4'
H H 0.0000 0.0000 'International Tables Vol C Tables 4.2.6.8 and 6.1.1.4'
B B 0.0013 0.0007 'International Tables Vol C Tables 4.2.6.8 and 6.1.1.4'
O O 0.0106 0.0060 'International Tables Vol C Tables 4.2.6.8 and 6.1.1.4'
F F 0.0171 0.0103 'International Tables Vol C Tables 4.2.6.8 and 6.1.1.4'
Ti Ti 0.2776 0.4457 'International Tables Vol C Tables 4.2.6.8 and 6.1.1.4'

loop_
_geom_angle_atom_site_label_1
_geom_angle_atom_site_label_2
_geom_angle_atom_site_label_3
_geom_angle
O11 Ti1 O12 82.39(9)
O11 Ti1 C16 122.94(14)
O12 Ti1 C16 87.65(13)
O11 Ti1 C14 87.85(13)
O12 Ti1 C14 124.80(13)
C16 Ti1 C14 139.71(17)
O11 Ti1 C17 132.41(13)
O12 Ti1 C17 120.20(14)
C16 Ti1 C17 34.35(15)
C14 Ti1 C17 106.16(17)
O11 Ti1 C15 121.46(13)
O12 Ti1 C15 131.52(13)
C16 Ti1 C15 106.82(17)
C14 Ti1 C15 34.71(15)
C17 Ti1 C15 76.57(17)
O11 Ti1 C10 88.57(13)
O12 Ti1 C10 84.27(13)
C16 Ti1 C10 34.43(15)
C14 Ti1 C10 149.85(15)
C17 Ti1 C10 56.74(16)
C15 Ti1 C10 132.49(16)
O11 Ti1 C13 82.02(12)
O12 Ti1 C13 90.40(13)
C16 Ti1 C13 154.36(16)
C14 Ti1 C13 34.40(14)
C17 Ti1 C13 133.30(16)
C15 Ti1 C13 57.04(15)
C10 Ti1 C13 169.74(15)
O11 Ti1 C18 100.76(13)
O12 Ti1 C18 140.46(13)
C16 Ti1 C18 57.30(15)
C14 Ti1 C18 94.74(16)
C17 Ti1 C18 34.47(15)
C15 Ti1 C18 80.47(16)
C10 Ti1 C18 56.66(15)
C13 Ti1 C18 129.14(16)
O11 Ti1 C11 138.56(13)
O12 Ti1 C11 98.88(13)
C16 Ti1 C11 98.46(17)
C14 Ti1 C11 57.29(15)
C17 Ti1 C11 82.69(16)
C15 Ti1 C11 34.41(14)
C10 Ti1 C11 132.86(16)
C13 Ti1 C11 56.62(15)
C18 Ti1 C11 103.55(16)
O11 Ti1 C19 76.73(12)
O12 Ti1 C19 113.41(13)
C16 Ti1 C19 56.53(15)
C14 Ti1 C19 116.76(15)
C17 Ti1 C19 56.17(15)
C15 Ti1 C19 113.02(16)
C10 Ti1 C19 33.73(14)
C13 Ti1 C19 145.17(15)
C18 Ti1 C19 33.64(14)
C11 Ti1 C19 136.34(16)
O11 Ti1 C12 110.33(13)
O12 Ti1 C12 76.60(13)
C16 Ti1 C12 121.55(16)
C14 Ti1 C12 56.51(15)
C17 Ti1 C12 115.32(16)
C15 Ti1 C12 56.17(15)
C10 Ti1 C12 150.65(16)
C13 Ti1 C12 33.85(14)
C18 Ti1 C12 135.30(16)
C11 Ti1 C12 33.39(14)
C19 Ti1 C12 168.92(16)
O21 Ti2 O22 83.51(10)
O21 Ti2 C24 87.43(13)
O22 Ti2 C24 126.42(14)
O21 Ti2 C23 121.56(14)
O22 Ti2 C23 130.79(16)
C24 Ti2 C23 34.86(15)
O21 Ti2 C28 124.94(14)
O22 Ti2 C28 88.44(13)
C24 Ti2 C28 136.91(16)
C23 Ti2 C28 104.47(17)
O21 Ti2 C27 131.96(15)
O22 Ti2 C27 121.42(14)
C24 Ti2 C27 103.43(16)
C23 Ti2 C27 75.04(17)
C28 Ti2 C27 34.46(15)
O21 Ti2 C22 137.31(15)
O22 Ti2 C22 97.16(16)
C24 Ti2 C22 57.90(17)
C23 Ti2 C22 34.86(17)
C28 Ti2 C22 97.70(17)
C27 Ti2 C22 83.75(19)
O21 Ti2 C26 99.49(15)
O22 Ti2 C26 140.07(14)
C24 Ti2 C26 93.50(16)
C23 Ti2 C26 81.38(18)
C28 Ti2 C26 57.07(15)
C27 Ti2 C26 34.33(16)
C22 Ti2 C26 106.2(2)
O21 Ti2 C29 90.44(13)
O22 Ti2 C29 83.95(13)
C24 Ti2 C29 148.98(16)
C23 Ti2 C29 131.57(17)
C28 Ti2 C29 34.50(15)
C27 Ti2 C29 56.85(16)
C22 Ti2 C29 132.19(17)
C26 Ti2 C29 56.36(15)
O21 Ti2 C25 80.79(13)
O22 Ti2 C25 91.73(14)
C24 Ti2 C25 34.72(15)
C23 Ti2 C25 57.06(16)
C28 Ti2 C25 154.05(17)
C27 Ti2 C25 132.06(16)
C22 Ti2 C25 56.52(17)
C26 Ti2 C25 128.16(17)
C29 Ti2 C25 170.63(16)
O21 Ti2 C20 76.83(13)
O22 Ti2 C20 112.34(14)
C24 Ti2 C20 116.60(16)
C23 Ti2 C20 114.30(18)
C28 Ti2 C20 56.53(15)
C27 Ti2 C20 56.29(17)
C22 Ti2 C20 138.46(19)
C26 Ti2 C20 33.58(15)
C29 Ti2 C20 33.56(14)
C25 Ti2 C20 144.60(16)
O21 Ti2 C21 108.26(14)
O22 Ti2 C21 76.17(14)
C24 Ti2 C21 57.09(17)
C23 Ti2 C21 56.61(18)
C28 Ti2 C21 122.34(17)
C27 Ti2 C21 116.95(18)
C22 Ti2 C21 33.53(16)
C26 Ti2 C21 137.32(18)
C29 Ti2 C21 150.61(16)
C25 Ti2 C21 33.67(15)
C20 Ti2 C21 170.86(17)
O32 Ti3 O31 79.52(12)
O32 Ti3 C30 88.03(15)
O31 Ti3 C30 125.69(15)
O32 Ti3 C32 126.7(2)
O31 Ti3 C32 88.18(16)
C30 Ti3 C32 137.5(2)
O32 Ti3 C33 133.58(19)
O31 Ti3 C33 121.89(17)
C30 Ti3 C33 104.81(18)
C32 Ti3 C33 34.44(18)
O32 Ti3 C36 121.62(15)
O31 Ti3 C36 133.62(16)
C30 Ti3 C36 34.52(15)
C32 Ti3 C36 104.3(2)
C33 Ti3 C36 75.47(18)
O32 Ti3 C37 137.73(16)
O31 Ti3 C37 101.03(19)
C30 Ti3 C37 56.98(16)
C32 Ti3 C37 95.5(2)
C33 Ti3 C37 82.3(2)
C36 Ti3 C37 34.44(17)
O32 Ti3 C39 80.81(15)
O31 Ti3 C39 91.38(15)
C30 Ti3 C39 34.31(15)
C32 Ti3 C39 151.8(2)
C33 Ti3 C39 132.59(18)
C36 Ti3 C39 57.32(17)
C37 Ti3 C39 56.94(18)
O32 Ti3 C31 91.9(2)
O31 Ti3 C31 82.51(17)
C30 Ti3 C31 151.1(2)
C32 Ti3 C31 34.8(2)
C33 Ti3 C31 56.14(19)
C36 Ti3 C31 131.31(19)
C37 Ti3 C31 130.3(2)
C39 Ti3 C31 171.3(2)
O32 Ti3 C34 101.78(18)
O31 Ti3 C34 138.80(15)
C30 Ti3 C34 95.42(18)
C32 Ti3 C34 57.6(2)
C33 Ti3 C34 33.89(18)
C36 Ti3 C34 81.13(18)
C37 Ti3 C34 104.2(2)
C39 Ti3 C34 129.71(18)
C31 Ti3 C34 56.35(19)
O32 Ti3 C38 108.83(18)
O31 Ti3 C38 77.96(17)
C30 Ti3 C38 56.58(17)
C32 Ti3 C38 119.0(2)
C33 Ti3 C38 115.5(2)
C36 Ti3 C38 56.7(2)
C37 Ti3 C38 33.83(19)
C39 Ti3 C38 34.17(16)
C31 Ti3 C38 148.1(2)
C34 Ti3 C38 136.5(2)
O32 Ti3 C35 79.12(18)
O31 Ti3 C35 110.28(17)
C30 Ti3 C35 118.9(2)
C32 Ti3 C35 57.0(2)
C33 Ti3 C35 55.4(2)
C36 Ti3 C35 113.94(19)
C37 Ti3 C35 136.2(2)
C39 Ti3 C35 147.0(2)
C31 Ti3 C35 33.6(2)
C34 Ti3 C35 33.45(17)
C38 Ti3 C35 169.8(2)
C12 C11 C15 107.7(4)
C12 C11 Ti1 74.4(2)
C15 C11 Ti1 71.6(2)
C12 C11 H11A 125.9
C15 C11 H11A 125.9
Ti1 C11 H11A 125.9
C11 C12 C13 109.0(4)
C11 C12 Ti1 72.2(2)
C13 C12 Ti1 71.5(2)
C11 C12 H12A 125.5
C13 C12 H12A 125.5
Ti1 C12 H12A 125.5
C12 C13 C14 107.7(4)
C12 C13 Ti1 74.7(2)
C14 C13 Ti1 71.5(2)
C12 C13 H13A 125.9
C14 C13 H13A 125.9
Ti1 C13 H13A 125.9
C13 C14 C15 107.8(4)
C13 C14 Ti1 74.1(2)
C15 C14 Ti1 73.3(2)
C13 C14 H14A 125.8
C15 C14 H14A 125.8
Ti1 C14 H14A 125.8
C14 C15 C11 107.8(4)
C14 C15 Ti1 72.0(2)
C11 C15 Ti1 74.0(2)
C14 C15 H15A 125.8
C11 C15 H15A 125.8
Ti1 C15 H15A 125.8
C17 C16 C10 107.7(4)
C17 C16 Ti1 73.3(2)
C10 C16 Ti1 74.0(2)
C17 C16 H16A 125.8
C10 C16 H16A 125.8
Ti1 C16 H16A 125.8
C16 C17 C18 108.5(4)
C16 C17 Ti1 72.3(2)
C18 C17 Ti1 73.8(2)
C16 C17 H17A 125.5
C18 C17 H17A 125.5
Ti1 C17 H17A 125.5
C19 C18 C17 106.9(4)
C19 C18 Ti1 74.0(2)
C17 C18 Ti1 71.7(2)
C19 C18 H18A 126.3
C17 C18 H18A 126.3
Ti1 C18 H18A 126.3
C18 C19 C10 109.1(4)
C18 C19 Ti1 72.4(2)
C10 C19 Ti1 72.0(2)
C18 C19 H19A 125.4
C10 C19 H19A 125.4
Ti1 C19 H19A 125.4
C19 C10 C16 107.8(4)
C19 C10 Ti1 74.3(2)
C16 C10 Ti1 71.5(2)
C19 C10 H10A 125.9
C16 C10 H10A 125.9
Ti1 C10 H10A 125.9
C11A O11 C11D 111.8(3)
C11A O11 Ti1 121.0(2)
C11D O11 Ti1 116.2(2)
O11 C11A C11B 113.2(3)
O11 C11A H11B 108.9
C11B C11A H11B 108.9
O11 C11A H11C 108.9
C11B C11A H11C 108.9
H11B C11A H11C 107.8
C11A C11B H11D 109.5
C11A C11B H11E 109.5
H11D C11B H11E 109.5
C11A C11B H11F 109.5
H11D C11B H11F 109.5
H11E C11B H11F 109.5
C11D C11C H11G 109.5
C11D C11C H11H 109.5
H11G C11C H11H 109.5
C11D C11C H11I 109.5
H11G C11C H11I 109.5
H11H C11C H11I 109.5
O11 C11D C11C 112.6(3)
O11 C11D H11J 109.1
C11C C11D H11J 109.1
O11 C11D H11K 109.1
C11C C11D H11K 109.1
H11J C11D H11K 107.8
C12A O12 C12C 111.7(3)
C12A O12 Ti1 121.3(2)
C12C O12 Ti1 118.2(2)
O12 C12A C12B 113.9(4)
O12 C12A H12B 108.8
C12B C12A H12B 108.8
O12 C12A H12C 108.8
C12B C12A H12C 108.8
H12B C12A H12C 107.7
C12A C12B H12D 109.5
C12A C12B H12E 109.5
H12D C12B H12E 109.5
C12A C12B H12F 109.5
H12D C12B H12F 109.5
H12E C12B H12F 109.5
O12 C12C C12D 112.9(4)
O12 C12C H12G 109.0
C12D C12C H12G 109.0
O12 C12C H12H 109.0
C12D C12C H12H 109.0
H12G C12C H12H 107.8
C12C C12D H12I 109.5
C12C C12D H12J 109.5
H12I C12D H12J 109.5
C12C C12D H12K 109.5
H12I C12D H12K 109.5
H12J C12D H12K 109.5
C22 C21 C25 108.8(5)
C22 C21 Ti2 71.6(3)
C25 C21 Ti2 72.1(2)
C22 C21 H21A 125.5
C25 C21 H21A 125.5
Ti2 C21 H21A 125.5
C21 C22 C23 107.6(5)
C21 C22 Ti2 74.9(3)
C23 C22 Ti2 71.1(3)
C21 C22 H22A 126.0
C23 C22 H22A 126.0
Ti2 C22 H22A 126.0
C24 C23 C22 108.4(5)
C24 C23 Ti2 72.5(3)
C22 C23 Ti2 74.1(3)
C24 C23 H23A 125.6
C22 C23 H23A 125.6
Ti2 C23 H23A 125.6
C23 C24 C25 106.9(4)
C23 C24 Ti2 72.7(2)
C25 C24 Ti2 74.8(2)
C23 C24 H24A 126.1
C25 C24 H24A 126.1
Ti2 C24 H24A 126.1
C21 C25 C24 108.3(4)
C21 C25 Ti2 74.2(3)
C24 C25 Ti2 70.5(2)
C21 C25 H25A 125.7
C24 C25 H25A 125.7
Ti2 C25 H25A 125.7
C20 C26 C27 108.0(4)
C20 C26 Ti2 74.5(2)
C27 C26 Ti2 72.2(3)
C20 C26 H26A 125.7
C27 C26 H26A 125.7
Ti2 C26 H26A 125.7
C28 C27 C26 107.8(4)
C28 C27 Ti2 72.2(2)
C26 C27 Ti2 73.4(3)
C28 C27 H27A 125.9
C26 C27 H27A 125.9
Ti2 C27 H27A 125.9
C27 C28 C29 107.6(4)
C27 C28 Ti2 73.3(2)
C29 C28 Ti2 74.0(2)
C27 C28 H28A 125.9
C29 C28 H28A 125.9
Ti2 C28 H28A 125.9
C20 C29 C28 108.0(4)
C20 C29 Ti2 74.4(2)
C28 C29 Ti2 71.5(2)
C20 C29 H29A 125.8
C28 C29 H29A 125.8
Ti2 C29 H29A 125.8
C29 C20 C26 108.6(4)
C29 C20 Ti2 72.0(2)
C26 C20 Ti2 71.9(3)
C29 C20 H20A 125.6
C26 C20 H20A 125.6
Ti2 C20 H20A 125.6
C21A O21 C21C 110.7(3)
C21A O21 Ti2 122.1(2)
C21C O21 Ti2 117.6(2)
O21 C21A C21B 112.7(3)
O21 C21A H21B 109.0
C21B C21A H21B 109.0
O21 C21A H21C 109.0
C21B C21A H21C 109.0
H21B C21A H21C 107.8
C21A C21B H21D 109.5
C21A C21B H21E 109.5
H21D C21B H21E 109.5
C21A C21B H21F 109.5
H21D C21B H21F 109.5
H21E C21B H21F 109.5
O21 C21C C21D 113.1(3)
O21 C21C H21G 109.0
C21D C21C H21G 109.0
O21 C21C H21H 109.0
C21D C21C H21H 109.0
H21G C21C H21H 107.8
C21C C21D H21I 109.5
C21C C21D H21J 109.5
H21I C21D H21J 109.5
C21C C21D H21K 109.5
H21I C21D H21K 109.5
H21J C21D H21K 109.5
C22A O22 C22C 110.6(3)
C22A O22 Ti2 122.7(2)
C22C O22 Ti2 116.8(3)
O22 C22A C22B 113.8(4)
O22 C22A H22B 108.8
C22B C22A H22B 108.8
O22 C22A H22C 108.8
C22B C22A H22C 108.8
H22B C22A H22C 107.7
C22A C22B H22D 109.5
C22A C22B H22E 109.5
H22D C22B H22E 109.5
C22A C22B H22F 109.5
H22D C22B H22F 109.5
H22E C22B H22F 109.5
C22D C22C O22 110.3(5)
C22D C22C H22G 109.6
O22 C22C H22G 109.6
C22D C22C H22H 109.6
O22 C22C H22H 109.6
H22G C22C H22H 108.1
C22C C22D H22I 109.5
C22C C22D H22J 109.5
H22I C22D H22J 109.5
C22C C22D H22K 109.5
H22I C22D H22K 109.5
H22J C22D H22K 109.5
C35 C31 C32 109.0(5)
C35 C31 Ti3 75.2(3)
C32 C31 Ti3 71.7(3)
C35 C31 H31A 125.3
C32 C31 H31A 125.3
Ti3 C31 H31A 125.3
C33 C32 C31 105.0(6)
C33 C32 Ti3 73.3(3)
C31 C32 Ti3 73.5(3)
C33 C32 H32A 127.0
C31 C32 H32A 127.0
Ti3 C32 H32A 127.0
C34 C33 C32 110.6(6)
C34 C33 Ti3 74.3(3)
C32 C33 Ti3 72.3(3)
C34 C33 H33A 124.6
C32 C33 H33A 124.6
Ti3 C33 H33A 124.6
C33 C34 C35 106.8(6)
C33 C34 Ti3 71.8(3)
C35 C34 Ti3 74.5(3)
C33 C34 H34A 126.3
C35 C34 H34A 126.3
Ti3 C34 H34A 126.3
C31 C35 C34 108.5(6)
C31 C35 Ti3 71.2(3)
C34 C35 Ti3 72.1(3)
C31 C35 H35A 125.7
C34 C35 H35A 125.7
Ti3 C35 H35A 125.7
C30 C36 C37 106.9(5)
C30 C36 Ti3 72.0(2)
C37 C36 Ti3 72.8(3)
C30 C36 H36A 126.3
C37 C36 H36A 126.3
Ti3 C36 H36A 126.3
C38 C37 C36 108.7(4)
C38 C37 Ti3 74.6(3)
C36 C37 Ti3 72.7(3)
C38 C37 H37A 125.4
C36 C37 H37A 125.4
Ti3 C37 H37A 125.4
C37 C38 C39 108.0(5)
C37 C38 Ti3 71.6(3)
C39 C38 Ti3 71.5(3)
C37 C38 H38A 125.9
C39 C38 H38A 125.9
Ti3 C38 H38A 125.9
C30 C39 C38 107.4(5)
C30 C39 Ti3 72.0(2)
C38 C39 Ti3 74.3(3)
C30 C39 H39A 126.0
C38 C39 H39A 126.0
Ti3 C39 H39A 126.0
C39 C30 C36 109.0(4)
C39 C30 Ti3 73.7(3)
C36 C30 Ti3 73.5(2)
C39 C30 H30A 125.3
C36 C30 H30A 125.3
Ti3 C30 H30A 125.3
C31A O31 C31C 114.2(4)
C31A O31 Ti3 121.1(3)
C31C O31 Ti3 122.7(3)
C31B C31A O31 128.6(7)
C31B C31A H31B 105.1
O31 C31A H31B 105.1
C31B C31A H31C 105.2
O31 C31A H31C 105.1
H31B C31A H31C 105.9
C31A C31B H31C 109.5
C31A C31B H31D 109.5
H31C C31B H31D 109.5
C31A C31B H31E 109.5
H31C C31B H31E 109.5
H31D C31B H31E 109.5
C31D C31C O31 112.7(6)
C31D C31C H31F 109.0
O31 C31C H31F 109.0
C31D C31C H31G 109.0
O31 C31C H31G 109.0
H31F C31C H31G 107.8
C31C C31D H31H 109.5
C31C C31D H31I 109.5
H31H C31D H31I 109.5
C31C C31D H31J 109.5
H31H C31D H31J 109.5
H31I C31D H31J 109.5
C32A O32 C32C 113.6(4)
C32A O32 Ti3 120.4(3)
C32C O32 Ti3 122.5(3)
O32 C32A C32B 114.4(5)
O32 C32A H32B 108.7
C32B C32A H32B 108.7
O32 C32A H32C 108.7
C32B C32A H32C 108.7
H32B C32A H32C 107.6
C32A C32B H32D 109.5
C32A C32B H32E 109.5
H32D C32B H32E 109.5
C32A C32B H32F 109.5
H32D C32B H32F 109.5
H32E C32B H32F 109.5
C32D C32C O32 110.4(6)
C32D C32C H32G 109.6
O32 C32C H32G 109.6
C32D C32C H32H 109.6
O32 C32C H32H 109.6
H32G C32C H32H 108.1
C32C C32D H32I 109.5
C32C C32D H32J 109.5
H32I C32D H32J 109.5
C32C C32D H32K 109.5
H32I C32D H32K 109.5
H32J C32D H32K 109.5
F92A B1 C71 78.5(14)
F92A B1 C81 72.2(14)
C71 B1 C81 112.0(4)
F92A B1 C91 65.5(14)
C71 B1 C91 113.4(4)
C81 B1 C91 107.6(4)
F92A B1 F76A 126.7(15)
C71 B1 F76A 72.6(7)
C81 B1 F76A 78.5(7)
C91 B1 F76A 167.8(7)
F92A B1 H1 172(2)
C71 B1 H1 104(2)
C81 B1 H1 113(2)
C91 B1 H1 107(2)
F76A B1 H1 61(2)
C72 C71 C76 111.9(4)
C72 C71 B1 130.8(4)
C76 C71 B1 117.2(4)
F72 C72 C73 119.3(4)
F72 C72 C71 117.7(4)
C73 C72 C71 122.9(4)
F72 C72 F72A 34.3(7)
C73 C72 F72A 87.8(8)
C71 C72 F72A 147.3(8)
F73A C73 C74 78.2(12)
F73A C73 C72 159.1(13)
C74 C73 C72 122.0(4)
F73A C73 F73 43.9(11)
C74 C73 F73 121.4(5)
C72 C73 F73 116.6(5)
C75 C74 C73 119.5(5)
C75 C74 F74 121.4(5)
C73 C74 F74 119.1(5)
C75 C74 F74A 69.8(9)
C73 C74 F74A 159.2(9)
F74 C74 F74A 55.9(8)
C75 C74 F73A 168.0(10)
C73 C74 F73A 50.5(9)
F74 C74 F73A 69.2(10)
F74A C74 F73A 117.4(13)
C74 C75 F75 119.7(4)
C74 C75 C76 119.3(4)
F75 C75 C76 120.9(4)
C74 C75 F74A 60.6(8)
F75 C75 F74A 63.0(8)
C76 C75 F74A 163.6(8)
C74 C75 F75A 167.2(8)
F75 C75 F75A 52.2(7)
C76 C75 F75A 70.3(7)
F74A C75 F75A 107.7(11)
F76 C76 C75 115.5(4)
F76 C76 C71 120.0(4)
C75 C76 C71 124.4(4)
F76 C76 F76A 41.2(6)
C75 C76 F76A 155.7(7)
C71 C76 F76A 79.1(7)
F76 C76 F75A 52.1(7)
C75 C76 F75A 64.9(7)
C71 C76 F75A 167.1(7)
F76A C76 F75A 93.1(9)
C73 F73A C74 51.4(9)
C74 F74A C75 49.6(7)
C75 F75A C76 44.8(5)
C76 F76A B1 90.3(9)
C86 C81 C82 112.8(5)
C86 C81 B1 118.7(5)
C82 C81 B1 128.5(4)
C86 C81 F92A 137.6(12)
C82 C81 F92A 89.6(11)
B1 C81 F92A 51.6(11)
F82A C82 F82 23.7(6)
F82A C82 C83 105.1(8)
F82 C82 C83 121.6(6)
F82A C82 C81 130.5(7)
F82 C82 C81 115.5(5)
C83 C82 C81 122.7(6)
F83A C83 C84 95.8(8)
F83A C83 C82 141.9(10)
C84 C83 C82 119.6(8)
F83A C83 F83 39.5(6)
C84 C83 F83 130.2(6)
C82 C83 F83 109.9(7)
C85 C84 F84 101.1(10)
C85 C84 C83 120.9(7)
F84 C84 C83 137.8(11)
C85 C84 F84A 142.7(9)
F84 C84 F84A 41.5(5)
C83 C84 F84A 96.3(9)
C85 C84 F83A 153.8(7)
F84 C84 F83A 102.3(9)
C83 C84 F83A 35.8(5)
F84A C84 F83A 61.6(6)
F85 C85 C84 106.3(10)
F85 C85 C86 134.5(10)
C84 C85 C86 119.1(6)
F85 C85 F85A 43.0(5)
C84 C85 F85A 147.7(8)
C86 C85 F85A 92.0(8)
F86 C86 C81 126.9(7)
F86 C86 C85 107.9(6)
C81 C86 C85 124.8(7)
F86 C86 F86A 26.6(4)
C81 C86 F86A 105.3(6)
C85 C86 F86A 129.1(6)
C83 F83A F84A 100.7(9)
C83 F83A C84 48.4(6)
F84A F83A C84 53.6(4)
C84 F84A F83A 64.7(6)
C92 C91 C96 115.5(4)
C92 C91 B1 124.1(4)
C96 C91 B1 120.2(4)
C92 C91 F92A 71.9(12)
C96 C91 F92A 169.2(13)
B1 C91 F92A 53.7(12)
C93 C92 C91 124.5(5)
C93 C92 F92 116.4(5)
C91 C92 F92 119.1(4)
C93 C92 F93A 47.2(9)
C91 C92 F93A 171.0(11)
F92 C92 F93A 69.4(10)
C93 C92 F92A 168.2(12)
C91 C92 F92A 64.7(11)
F92 C92 F92A 54.9(11)
F93A C92 F92A 124.1(15)
F93A C93 C92 75.7(14)
F93A C93 C94 161.8(15)
C92 C93 C94 121.6(5)
F93A C93 F93 45.0(13)
C92 C93 F93 120.4(6)
C94 C93 F93 117.9(5)
F94 C94 C93 119.6(5)
F94 C94 C95 121.4(5)
C93 C94 C95 119.0(5)
F95 C95 C94 121.1(6)
F95 C95 C96 122.9(6)
C94 C95 C96 115.8(4)
F95 C95 F94A 37.1(8)
C94 C95 F94A 85.2(9)
C96 C95 F94A 158.5(9)
C91 C96 F96 123.9(4)
C91 C96 C95 123.7(4)
F96 C96 C95 112.2(4)
C91 C96 F96A 78.9(7)
F96 C96 F96A 49.5(6)
C95 C96 F96A 153.0(7)
B1 F92A C91 60.8(13)
B1 F92A C92 103.1(19)
C91 F92A C92 43.4(9)
B1 F92A C81 56.2(12)
C91 F92A C81 95.0(17)
C92 F92A C81 113.7(19)
C93 F93A C92 57.1(12)
F10E B2 C111 75(2)
F10E B2 C101 74(2)
C111 B2 C101 110.2(3)
F10E B2 C121 69(2)
C111 B2 C121 113.1(3)
C101 B2 C121 111.5(3)
F10E B2 F10A 140(2)
C111 B2 F10A 89.0(7)
C101 B2 F10A 76.9(7)
C121 B2 F10A 149.9(8)
F10E B2 H2 178(3)
C111 B2 H2 106.5(17)
C101 B2 H2 106.0(17)
C121 B2 H2 109.2(18)
F10A B2 H2 42.2(18)
C106 C101 C102 113.8(4)
C106 C101 B2 127.3(4)
C102 C101 B2 118.9(3)
C106 C101 F10E 85.1(16)
C102 C101 F10E 151.3(17)
B2 C101 F10E 47.2(16)
F102 C102 C101 121.8(4)
F102 C102 C103 115.0(4)
C101 C102 C103 123.1(4)
F103 C103 C104 120.7(4)
F103 C103 C102 122.5(4)
C104 C103 C102 116.8(4)
F10C C104 C103 140.6(16)
F10C C104 C105 94.6(15)
C103 C104 C105 122.6(4)
F10C C104 F104 27.4(14)
C103 C104 F104 119.5(4)
C105 C104 F104 117.9(4)
F10D C105 C106 64.7(13)
F10D C105 F105 63.6(13)
C106 C105 F105 121.5(4)
F10D C105 C104 151.8(14)
C106 C105 C104 117.8(4)
F105 C105 C104 120.7(4)
F10D C105 F10C 130.9(16)
C106 C105 F10C 151.3(10)
F105 C105 F10C 85.9(9)
C104 C105 F10C 35.7(8)
C105 C106 F10D 51.2(11)
C105 C106 C101 125.9(4)
F10D C106 C101 154.7(12)
C105 C106 F106 114.9(4)
F10D C106 F106 69.5(12)
C101 C106 F106 119.1(3)
B2 F10A H2 39.7(17)
C104 F10C C105 49.8(12)
C105 F10D C106 64.1(13)
B2 F10E C121 62(2)
B2 F10E C101 58.7(19)
C121 F10E C101 98(3)
B2 F10E C111 57.8(19)
C121 F10E C111 99(3)
C101 F10E C111 93(2)
C116 C111 C112 112.0(4)
C116 C111 B2 119.4(3)
C112 C111 B2 128.3(4)
C116 C111 F10E 139.7(16)
C112 C111 F10E 95.5(16)
B2 C111 F10E 46.7(16)
F11A C112 C113 82.0(14)
F11A C112 F112 38.3(13)
C113 C112 F112 116.1(4)
F11A C112 C111 148.8(13)
C113 C112 C111 125.0(4)
F112 C112 C111 118.8(3)
F11B C113 C114 69.7(14)
F11B C113 C112 168.8(14)
C114 C113 C112 120.2(4)
F11B C113 F113 50.9(13)
C114 C113 F113 120.3(4)
C112 C113 F113 119.5(4)
F11B C113 F11A 124.9(17)
C114 C113 F11A 160.1(10)
C112 C113 F11A 47.2(10)
F113 C113 F11A 74.4(10)
C113 C114 C115 119.9(4)
C113 C114 F114 120.5(4)
C115 C114 F114 119.6(4)
C113 C114 F11B 52.6(11)
C115 C114 F11B 171.4(12)
F114 C114 F11B 68.1(12)
C113 C114 F11C 170.6(11)
C115 C114 F11C 67.8(11)
F114 C114 F11C 52.2(11)
F11B C114 F11C 119.2(16)
F115 C115 C114 120.9(4)
F115 C115 C116 120.0(4)
C114 C115 C116 119.1(4)
F115 C115 F11C 56.1(10)
C114 C115 F11C 65.2(11)
C116 C115 F11C 172.2(11)
F116 C116 C111 119.9(4)
F116 C116 C115 116.3(4)
C111 C116 C115 123.7(4)
F116 C116 F11E 35.9(6)
C111 C116 F11E 88.8(7)
C115 C116 F11E 144.2(7)
C112 F11A C113 50.7(10)
C113 F11B C114 57.6(12)
C114 F11C C115 47.0(8)
C122 C121 C126 113.6(4)
C122 C121 B2 118.9(4)
C126 C121 B2 127.5(4)
C122 C121 F10E 147.1(18)
C126 C121 F10E 86.3(18)
B2 C121 F10E 49.2(17)
F122 C122 C121 121.1(4)
F122 C122 C123 114.8(4)
C121 C122 C123 124.1(4)
F122 C122 F12A 30.6(8)
C121 C122 F12A 94.4(9)
C123 C122 F12A 139.3(10)
F123 C123 C124 119.8(5)
F123 C123 C122 121.6(5)
C124 C123 C122 118.6(4)
F123 C123 F12B 32.8(9)
C124 C123 F12B 152.4(10)
C122 C123 F12B 88.9(10)
C125 C124 F124 120.7(5)
C125 C124 C123 119.1(4)
F124 C124 C123 120.2(5)
C125 C124 F12C 162.4(10)
F124 C124 F12C 42.7(8)
C123 C124 F12C 77.7(10)
C125 C124 F12D 55.3(9)
F124 C124 F12D 65.4(9)
C123 C124 F12D 174.1(10)
F12C C124 F12D 107.6(12)
C124 C125 C126 120.3(5)
C124 C125 F125 120.0(5)
C126 C125 F125 119.7(5)
C124 C125 F12D 75.3(11)
C126 C125 F12D 164.3(11)
F125 C125 F12D 44.8(10)
C124 C125 F12E 163.1(9)
C126 C125 F12E 52.9(9)
F125 C125 F12E 69.2(9)
F12D C125 F12E 112.8(13)
C125 C126 F126 117.2(4)
C125 C126 C121 124.3(4)
F126 C126 C121 118.4(4)
C125 C126 F12E 77.9(11)
F126 C126 F12E 43.0(10)
C121 C126 F12E 152.7(10)
C125 F12D C124 49.4(8)
C126 F12E C125 49.2(8)
C151 B3 C131 111.3(3)
C151 B3 C141 116.0(3)
C131 B3 C141 107.3(3)
C151 B3 H3 108.1(16)
C131 B3 H3 106.0(16)
C141 B3 H3 107.6(16)
C136 C131 C132 112.9(4)
C136 C131 B3 120.5(3)
C132 C131 B3 126.5(3)
F132 C132 C133 115.6(4)
F132 C132 C131 120.2(3)
C133 C132 C131 124.2(4)
F133 C133 C134 120.0(4)
F133 C133 C132 120.4(4)
C134 C133 C132 119.5(4)
F134 C134 C133 120.0(4)
F134 C134 C135 120.5(4)
C133 C134 C135 119.5(4)
F135 C135 C134 120.2(4)
F135 C135 C136 120.7(4)
C134 C135 C136 119.1(4)
F136 C136 C131 120.1(4)
F136 C136 C135 115.2(4)
C131 C136 C135 124.7(4)
C146 C141 C142 113.6(3)
C146 C141 B3 123.3(3)
C142 C141 B3 123.0(3)
F142 C142 C143 116.1(3)
F142 C142 C141 119.1(3)
C143 C142 C141 124.8(4)
F143 C143 C142 121.3(4)
F143 C143 C144 119.6(4)
C142 C143 C144 119.1(4)
F144 C144 C145 121.2(4)
F144 C144 C143 119.2(4)
C145 C144 C143 119.6(4)
F145 C145 C144 120.0(4)
F145 C145 C146 121.2(4)
C144 C145 C146 118.8(3)
F146 C146 C141 120.6(3)
F146 C146 C145 115.3(3)
C141 C146 C145 124.0(3)
C156 C151 C152 112.0(4)
C156 C151 B3 118.7(3)
C152 C151 B3 129.3(3)
F156 C152 C153 115.4(3)
F156 C152 C151 119.5(3)
C153 C152 C151 125.1(4)
F155 C153 C154 120.2(4)
F155 C153 C152 120.7(4)
C154 C153 C152 119.1(4)
F154 C154 C155 120.7(4)
F154 C154 C153 120.2(4)
C155 C154 C153 119.1(4)
F153 C155 C154 119.0(4)
F153 C155 C156 121.5(4)
C154 C155 C156 119.5(4)
F152 C156 C155 115.4(3)
F152 C156 C151 119.3(4)
C155 C156 C151 125.3(4)

loop_
_geom_bond_atom_site_label_1
_geom_bond_atom_site_label_2
_geom_bond_distance
Ti1 O11 2.260(2)
Ti1 O12 2.262(2)
Ti1 C16 2.351(4)
Ti1 C14 2.352(4)
Ti1 C17 2.365(4)
Ti1 C15 2.369(4)
Ti1 C10 2.383(4)
Ti1 C13 2.385(4)
Ti1 C18 2.392(4)
Ti1 C11 2.399(4)
Ti1 C19 2.413(4)
Ti1 C12 2.426(4)
Ti2 O21 2.231(3)
Ti2 O22 2.235(3)
Ti2 C24 2.341(4)
Ti2 C23 2.343(4)
Ti2 C28 2.356(4)
Ti2 C27 2.371(4)
Ti2 C22 2.382(5)
Ti2 C26 2.386(4)
Ti2 C29 2.389(4)
Ti2 C25 2.396(4)
Ti2 C20 2.418(4)
Ti2 C21 2.424(4)
Ti3 O32 2.273(3)
Ti3 O31 2.276(3)
Ti3 C30 2.346(4)
Ti3 C32 2.346(5)
Ti3 C33 2.359(5)
Ti3 C36 2.364(4)
Ti3 C37 2.365(5)
Ti3 C39 2.368(4)
Ti3 C31 2.370(5)
Ti3 C34 2.390(5)
Ti3 C38 2.403(5)
Ti3 C35 2.420(5)
C11 C12 1.386(6)
C11 C15 1.411(6)
C11 H11A 1.0000
C12 C13 1.401(6)
C12 H12A 1.0000
C13 C14 1.401(6)
C13 H13A 1.0000
C14 C15 1.408(6)
C14 H14A 1.0000
C15 H15A 1.0000
C16 C17 1.393(6)
C16 C10 1.401(6)
C16 H16A 1.0000
C17 C18 1.410(6)
C17 H17A 1.0000
C18 C19 1.391(6)
C18 H18A 1.0000
C19 C10 1.391(6)
C19 H19A 1.0000
C10 H10A 1.0000
O11 C11A 1.463(4)
O11 C11D 1.464(4)
C11A C11B 1.507(6)
C11A H11B 0.9900
C11A H11C 0.9900
C11B H11D 0.9800
C11B H11E 0.9800
C11B H11F 0.9800
C11C C11D 1.509(6)
C11C H11G 0.9800
C11C H11H 0.9800
C11C H11I 0.9800
C11D H11J 0.9900
C11D H11K 0.9900
O12 C12A 1.454(5)
O12 C12C 1.463(5)
C12A C12B 1.513(6)
C12A H12B 0.9900
C12A H12C 0.9900
C12B H12D 0.9800
C12B H12E 0.9800
C12B H12F 0.9800
C12C C12D 1.504(7)
C12C H12G 0.9900
C12C H12H 0.9900
C12D H12I 0.9800
C12D H12J 0.9800
C12D H12K 0.9800
C21 C22 1.387(7)
C21 C25 1.396(6)
C21 H21A 1.0000
C22 C23 1.416(7)
C22 H22A 1.0000
C23 C24 1.403(6)
C23 H23A 1.0000
C24 C25 1.415(6)
C24 H24A 1.0000
C25 H25A 1.0000
C26 C20 1.388(6)
C26 C27 1.404(6)
C26 H26A 1.0000
C27 C28 1.400(6)
C27 H27A 1.0000
C28 C29 1.407(6)
C28 H28A 1.0000
C29 C20 1.388(6)
C29 H29A 1.0000
C20 H20A 1.0000
O21 C21A 1.452(5)
O21 C21C 1.467(4)
C21A C21B 1.502(6)
C21A H21B 0.9900
C21A H21C 0.9900
C21B H21D 0.9800
C21B H21E 0.9800
C21B H21F 0.9800
C21C C21D 1.498(6)
C21C H21G 0.9900
C21C H21H 0.9900
C21D H21I 0.9800
C21D H21J 0.9800
C21D H21K 0.9800
O22 C22A 1.450(5)
O22 C22C 1.493(6)
C22A C22B 1.507(6)
C22A H22B 0.9900
C22A H22C 0.9900
C22B H22D 0.9800
C22B H22E 0.9800
C22B H22F 0.9800
C22C C22D 1.460(8)
C22C H22G 0.9900
C22C H22H 0.9900
C22D H22I 0.9800
C22D H22J 0.9800
C22D H22K 0.9800
C31 C35 1.384(8)
C31 C32 1.412(8)
C31 H31A 1.0000
C32 C33 1.393(7)
C32 H32A 1.0000
C33 C34 1.384(7)
C33 H33A 1.0000
C34 C35 1.385(7)
C34 H34A 1.0000
C35 H35A 1.0000
C36 C30 1.398(6)
C36 C37 1.400(7)
C36 H36A 1.0000
C37 C38 1.387(8)
C37 H37A 1.0000
C38 C39 1.402(6)
C38 H38A 1.0000
C39 C30 1.390(6)
C39 H39A 1.0000
C30 H30A 1.0000
O31 C31A 1.446(7)
O31 C31C 1.494(7)
C31A C31B 1.250(8)
C31A H31B 0.9900
C31A H31C 0.9900
C31B H31C 0.9800
C31B H31D 0.9800
C31B H31E 0.9800
C31C C31D 1.461(10)
C31C H31F 0.9900
C31C H31G 0.9900
C31D H31H 0.9800
C31D H31I 0.9800
C31D H31J 0.9800
O32 C32A 1.441(6)
O32 C32C 1.543(7)
C32A C32B 1.522(8)
C32A H32B 0.9900
C32A H32C 0.9900
C32B H32D 0.9800
C32B H32E 0.9800
C32B H32F 0.9800
C32C C32D 1.456(8)
C32C H32G 0.9900
C32C H32H 0.9900
C32D H32I 0.9800
C32D H32J 0.9800
C32D H32K 0.9800
B1 F92A 1.56(4)
B1 C71 1.626(7)
B1 C81 1.650(8)
B1 C91 1.686(7)
B1 F76A 1.85(2)
B1 H1 1.15(4)
C71 C72 1.378(6)
C71 C76 1.403(6)
C72 F72 1.361(5)
C72 C73 1.362(6)
C72 F72A 1.463(19)
C73 F73A 1.31(2)
C73 C74 1.327(6)
C73 F73 1.397(5)
C74 C75 1.321(6)
C74 F74 1.366(5)
C74 F74A 1.51(2)
C74 F73A 1.66(3)
C75 F75 1.350(5)
C75 C76 1.375(6)
C75 F74A 1.63(2)
C75 F75A 1.77(2)
C76 F76 1.353(4)
C76 F76A 1.80(2)
C76 F75A 1.84(2)
C81 C86 1.346(7)
C81 C82 1.391(7)
C81 F92A 1.89(4)
C82 F82A 1.341(14)
C82 F82 1.352(8)
C82 C83 1.370(8)
C83 F83A 1.055(10)
C83 C84 1.348(12)
C83 F83 1.581(10)
C84 C85 1.281(13)
C84 F84 1.334(7)
C84 F84A 1.598(11)
C84 F83A 1.794(14)
C85 F85 1.264(7)
C85 C86 1.393(10)
C85 F85A 1.756(12)
C86 F86 1.228(7)
C86 F86A 1.755(12)
F83A F84A 1.746(12)
C91 C92 1.335(6)
C91 C96 1.346(6)
C91 F92A 1.76(4)
C92 C93 1.331(7)
C92 F92 1.382(5)
C92 F93A 1.54(3)
C92 F92A 1.85(4)
C93 F93A 1.16(2)
C93 C94 1.344(7)
C93 F93 1.395(6)
C94 F94 1.332(5)
C94 C95 1.391(7)
C95 F95 1.302(6)
C95 C96 1.437(7)
C95 F94A 1.82(3)
C96 F96 1.349(5)
C96 F96A 1.702(19)
B2 F10E 1.41(5)
B2 C111 1.639(6)
B2 C101 1.642(6)
B2 C121 1.645(6)
B2 F10A 1.82(2)
B2 H2 1.17(3)
C101 C106 1.364(5)
C101 C102 1.393(6)
C101 F10E 1.85(5)
C102 F102 1.327(5)
C102 C103 1.426(6)
C103 F103 1.327(5)
C103 C104 1.342(6)
C104 F10C 1.05(3)
C104 C105 1.369(6)
C104 F104 1.376(5)
C105 F10D 1.17(3)
C105 C106 1.350(6)
C105 F105 1.353(5)
C105 F10C 1.79(3)
C106 F10D 1.36(3)
C106 F106 1.374(5)
F10A H2 1.24(4)
F10E C121 1.74(5)
F10E C111 1.87(5)
C111 C116 1.389(5)
C111 C112 1.395(5)
C112 F11A 1.28(3)
C112 C113 1.353(6)
C112 F112 1.368(5)
C113 F11B 1.26(3)
C113 C114 1.338(6)
C113 F113 1.369(5)
C113 F11A 1.73(3)
C114 C115 1.353(6)
C114 F114 1.359(5)
C114 F11B 1.49(3)
C114 F11C 1.68(3)
C115 F115 1.340(4)
C115 C116 1.398(6)
C115 F11C 1.71(3)
C116 F116 1.338(4)
C116 F11E 1.85(2)
C121 C122 1.370(5)
C121 C126 1.376(6)
C122 F122 1.364(5)
C122 C123 1.380(6)
C122 F12A 1.57(2)
C123 F123 1.344(5)
C123 C124 1.373(7)
C123 F12B 1.72(3)
C124 C125 1.348(7)
C124 F124 1.354(5)
C124 F12C 1.72(3)
C124 F12D 1.72(2)
C125 C126 1.349(6)
C125 F125 1.370(6)
C125 F12D 1.46(2)
C125 F12E 1.74(2)
C126 F126 1.372(5)
C126 F12E 1.42(2)
B3 C151 1.620(6)
B3 C131 1.651(6)
B3 C141 1.663(6)
B3 H3 1.16(3)
C131 C136 1.376(5)
C131 C132 1.392(5)
C132 F132 1.346(4)
C132 C133 1.373(5)
C133 F133 1.343(5)
C133 C134 1.360(6)
C134 F134 1.357(4)
C134 C135 1.364(6)
C135 F135 1.354(5)
C135 C136 1.380(6)
C136 F136 1.366(4)
C141 C146 1.369(5)
C141 C142 1.380(5)
C142 F142 1.357(4)
C142 C143 1.364(5)
C143 F143 1.348(4)
C143 C144 1.372(6)
C144 F144 1.350(4)
C144 C145 1.359(5)
C145 F145 1.336(4)
C145 C146 1.397(5)
C146 F146 1.345(4)
C151 C156 1.380(5)
C151 C152 1.387(5)
C152 F156 1.364(4)
C152 C153 1.375(5)
C153 F155 1.348(4)
C153 C154 1.367(6)
C154 F154 1.352(5)
C154 C155 1.358(6)
C155 F153 1.350(4)
C155 C156 1.371(6)
C156 F152 1.363(4)
